data_7716706
loop_
_publ_author_name
'Hsueh, Fang-Che'
'Barluzzi, Luciano'
'Rajeshkumar, Thayalan'
'Scopelliti, Rosario'
'Zivkovic, Ivica'
'Maron, Laurent'
'Mazzanti, Marinella'

_publ_section_title
;
 Synthesis, structure and redox properties of single-atom bridged
 diuranium complexes supported by aryloxides.
;
_journal_issue 32
_journal_name_full 'Dalton transactions (Cambridge, England : 2003)'
_journal_page_first 13416
_journal_page_last 13426
_journal_paper_doi 10.1039/d4dt01819b
_journal_volume 53
_journal_year 2024
_chemical_formula_moiety 'C84 N O6 U2, 2(O), 8[C4H8O], 1[Cs]'
_chemical_formula_sum 'C116 H190 Cs N O14 U2'
_chemical_formula_weight 2431.763
_space_group_crystal_system monoclinic
_space_group_IT_number 14
_space_group_name_Hall '-P 2ybc'
_space_group_name_H-M_alt 'P 1 21/c 1'
_symmetry_Int_Tables_number 14
_atom_sites_solution_primary dual
_audit_creation_date 2024-06-20
_audit_creation_method
;
Olex2 1.5
(compiled 2024.02.16 svn.r378c4104 for OlexSys, GUI svn.r6928)
;
_audit_update_record
;
2024-06-20 deposited with the CCDC.	2024-07-19 downloaded from the CCDC.
;
_cell_angle_alpha 90
_cell_angle_beta 101.0671(19)
_cell_angle_gamma 90
_cell_formula_units_Z 2
_cell_length_a 14.8121(2)
_cell_length_b 19.1272(4)
_cell_length_c 21.0703(4)
_cell_measurement_reflns_used 11130
_cell_measurement_temperature 173.04(14)
_cell_measurement_theta_max 72.6160
_cell_measurement_theta_min 3.0220
_cell_volume 5858.50(19)
_computing_cell_refinement 'CrysAlisPro 1.171.40.61a (Rigaku OD, 2019)'
_computing_data_collection 'CrysAlisPro 1.171.40.61a (Rigaku OD, 2019)'
_computing_data_reduction 'CrysAlisPro 1.171.40.61a (Rigaku OD, 2019)'
_computing_molecular_graphics 'Olex2 1.5 (Dolomanov et al., 2009)'
_computing_publication_material 'Olex2 1.5 (Dolomanov et al., 2009)'
_computing_structure_refinement 'olex2.refine 1.5 (Bourhis et al., 2015)'
_computing_structure_solution 'SHELXT 2018/2 (Sheldrick, 2018)'
_diffrn_ambient_environment N~2~
_diffrn_ambient_temperature 173.04(14)
_diffrn_detector 'CCD plate'
_diffrn_detector_area_resol_mean 5.2817
_diffrn_detector_type AtlasS2
_diffrn_measured_fraction_theta_full 0.9939
_diffrn_measured_fraction_theta_max 0.9702
_diffrn_measurement_details
;
List of Runs (angles in degrees, time in seconds):

  # Type    Start    End  Width  t~exp~   \w     \q     \k     \f   Frames
#--------------------------------------------------------------------------
  1  \w    -86.00 -33.00   1.00    5.00    --  -40.66 125.00-120.00   53
  2  \w   -119.00  -2.00   1.00    5.00    --  -40.66 -19.00 120.00  117
  3  \w    -58.00 -16.00   1.00    5.00    --  -40.66 125.00 -60.00   42
  4  \w     25.00  54.00   1.00    5.00    --   40.66  57.00 -30.00   29
  5  \w    106.00 175.00   1.00   20.00    --  105.15  77.00-120.00   69
  6  \w     23.00  83.00   1.00   20.00    --  105.15 -94.00   0.00   60
  7  \w    103.00 167.00   1.00   20.00    --  105.15  77.00 -60.00   64
  8  \w    130.00 170.00   1.00   20.00    --  105.15 111.00 -90.00   40
  9  \w     25.00 104.00   1.00   20.00    --  105.15 -94.00-120.00   79
 10  \w    121.00 158.00   1.00   20.00    --  105.15  77.00 -30.00   37
 11  \w     45.00 108.00   1.00   20.00    --  105.15-108.00 -25.00   63
 12  \w     87.00 112.00   1.00   20.00    --  105.15-125.00-107.00   25
 13  \w    104.00 174.00   1.00   20.00    --  105.15  77.00-180.00   70
 14  \w     32.00  57.00   1.00   20.00    --  105.15 -94.00  60.00   25
;
_diffrn_measurement_device 'four-circle diffractometer'
_diffrn_measurement_device_type 'SuperNova, Dual, Cu at home/near, AtlasS2'
_diffrn_measurement_method '\w scans'
_diffrn_orient_matrix_type 'CrysAlisPro convention (1999,Acta A55,543-557)'
_diffrn_orient_matrix_UB_11 -0.0071546000
_diffrn_orient_matrix_UB_12 -0.0294636000
_diffrn_orient_matrix_UB_13 0.0669009000
_diffrn_orient_matrix_UB_21 0.0051972000
_diffrn_orient_matrix_UB_22 0.0747405000
_diffrn_orient_matrix_UB_23 0.0277135000
_diffrn_orient_matrix_UB_31 -0.1056143000
_diffrn_orient_matrix_UB_32 0.0055957000
_diffrn_orient_matrix_UB_33 -0.0175736000
_diffrn_radiation_monochromator mirror
_diffrn_radiation_probe x-ray
_diffrn_radiation_type 'Cu K\a'
_diffrn_radiation_wavelength 1.54184
_diffrn_reflns_av_R_equivalents 0.0298
_diffrn_reflns_av_unetI/netI 0.0378
_diffrn_reflns_Laue_measured_fraction_full 0.9939
_diffrn_reflns_Laue_measured_fraction_max 0.9702
_diffrn_reflns_limit_h_max 12
_diffrn_reflns_limit_h_min -18
_diffrn_reflns_limit_k_max 23
_diffrn_reflns_limit_k_min -20
_diffrn_reflns_limit_l_max 26
_diffrn_reflns_limit_l_min -25
_diffrn_reflns_number 25396
_diffrn_reflns_point_group_measured_fraction_full 0.9939
_diffrn_reflns_point_group_measured_fraction_max 0.9702
_diffrn_reflns_theta_full 67.6840
_diffrn_reflns_theta_max 72.76
_diffrn_reflns_theta_min 3.04
_diffrn_source 'micro-focus sealed X-ray tube'
_diffrn_source_type 'SuperNova (Cu) X-ray Source'
_exptl_absorpt_coefficient_mu 10.549
_exptl_absorpt_correction_T_max 1.00000
_exptl_absorpt_correction_T_min 0.85432
_exptl_absorpt_correction_type multi-scan
_exptl_absorpt_process_details
;
CrysAlisPro 1.171.40.61a (Rigaku Oxford Diffraction, 2019)
Empirical absorption correction using spherical harmonics,
 implemented in SCALE3 ABSPACK scaling algorithm.
;
_exptl_crystal_colour 'clear dark orange'
_exptl_crystal_density_diffrn 1.379
_exptl_crystal_description prism
_exptl_crystal_F_000 2477.520
_exptl_crystal_size_max 0.165
_exptl_crystal_size_mid 0.146
_exptl_crystal_size_min 0.098
_refine_diff_density_max 1.7075
_refine_diff_density_min -1.9778
_refine_diff_density_rms 0.1630
_refine_ls_d_res_high 0.8072
_refine_ls_d_res_low 14.5366
_refine_ls_goodness_of_fit_ref 1.0868
_refine_ls_hydrogen_treatment constr
_refine_ls_matrix_type full
_refine_ls_number_constraints 189
_refine_ls_number_parameters 768
_refine_ls_number_reflns 11310
_refine_ls_number_restraints 828
_refine_ls_restrained_S_all 1.0465
_refine_ls_R_factor_all 0.0564
_refine_ls_R_factor_gt 0.0464
_refine_ls_shift/su_max -0.0007
_refine_ls_shift/su_mean 0.0001
_refine_ls_structure_factor_coef Fsqd
_refine_ls_weighting_details 'w=1/[\s^2^(Fo^2^)+(0.0502P)^2^+26.4475P] where P=(Fo^2^+2Fc^2^)/3'
_refine_ls_weighting_scheme calc
_refine_ls_wR_factor_gt 0.1175
_refine_ls_wR_factor_ref 0.1252
_reflns_Friedel_coverage 0.0
_reflns_limit_h_max 17
_reflns_limit_h_min -18
_reflns_limit_k_max 23
_reflns_limit_k_min 0
_reflns_limit_l_max 26
_reflns_limit_l_min 0
_reflns_number_gt 9492
_reflns_number_total 11310
_reflns_threshold_expression I>=2u(I)
_cod_data_source_file d4dt01819b2.cif
_cod_data_source_block lb857
_cod_depositor_comments 'Adding full bibliography for 7716706--7716710.cif.'
_cod_database_code 7716706
_chemical_oxdiff_formula 'C116 H190 N1 O14 Cs1 U2'
_reflns_odcompleteness_completeness 99.35
_reflns_odcompleteness_iscentric 1
_reflns_odcompleteness_theta 66.97
_olex2_refinement_description
;
1. Restrained distances
 O3-C29 \\sim O3-C35
 with sigma of 0.02
 C41-C36 \\sim C41-C30 \\sim C45-C34 \\sim C45-C40
 with sigma of 0.02
2. Uiso/Uaniso restraints and constraints
O3 \\sim C29 \\sim C30 \\sim C31 \\sim C32 \\sim C33 \\sim C34 \\sim C35 \\sim
C36 \\sim C37 \\sim C38 \\sim C39 \\sim C40 \\sim C41 \\sim C45: within 2A with
sigma of 0.02 and sigma for terminal atoms of 0.04 within 2A
Cs1 \\sim O4 \\sim O7 \\sim O5 \\sim C53 \\sim C49 \\sim O9 \\sim C61 \\sim C52
\\sim C64 \\sim C56 \\sim C54 \\sim C50 \\sim C69 \\sim C72 \\sim C62 \\sim C51
\\sim C63 \\sim C55 \\sim C70 \\sim C71 \\sim O6 \\sim C57 \\sim C60 \\sim C58
\\sim C59 \\sim O8 \\sim C65 \\sim C68 \\sim C66 \\sim C67 \\sim C76 \\sim O10
\\sim C73 \\sim C74 \\sim C75: within 2A with sigma of 0.01 and sigma for
terminal atoms of 0.02 within 2A
Uanis(O9) \\sim Ueq, Uanis(C71) \\sim Ueq, Uanis(C76) \\sim Ueq, Uanis(O10)
\\sim Ueq, Uanis(C75) \\sim Ueq, Uanis(C74) \\sim Ueq, Uanis(C70) \\sim Ueq,
Uanis(C72) \\sim Ueq, Uanis(C69) \\sim Ueq, Uanis(C73) \\sim Ueq: with sigma of
0.01 and sigma for terminal atoms of 0.02
3. Rigid body (RIGU) restrains
 Cs1, O4, O7, O5, C53, C49, O9, C61, C52, C64, C56, C54, C50, C69, C72, C62,
 C51, C63, C55, C70, C71, O6, C57, C60, C58, C59, O8, C65, C68, C66, C67, C76,
 O10, C73, C74, C75
 with sigma for 1-2 distances of 0.001 and sigma for 1-3 distances of 0.001
4. Others
 Sof(C35)=Sof(C36)=Sof(C37)=Sof(H37)=Sof(C38)=Sof(H38)=Sof(C39)=Sof(H39)=
 Sof(C40)=1-FVAR(1)
 Sof(C29)=Sof(C30)=Sof(C31)=Sof(H31)=Sof(C32)=Sof(H32)=Sof(C33)=Sof(H33)=
 Sof(C34)=FVAR(1)
 Fixed Sof: Cs1(0.5) O5(0.5) C53(0.5) H53a(0.5) H53b(0.5) C54(0.5) H54a(0.5)
 H54b(0.5) C55(0.5) H55a(0.5) H55b(0.5) C56(0.5) H56a(0.5) H56b(0.5) O7(0.5)
 C61(0.5) H61a(0.5) H61b(0.5) C62(0.5) H62a(0.5) H62b(0.5) C63(0.5) H63a(0.5)
 H63b(0.5) C64(0.5) H64a(0.5) H64b(0.5) O9(0.5) C69(0.5) H69a(0.5) H69b(0.5)
 C70(0.5) H70a(0.5) H70b(0.5) C71(0.5) H71a(0.5) H71b(0.5) C72(0.5) H72a(0.5)
 H72b(0.5) O6(0.5) C57(0.5) H57a(0.5) H57b(0.5) C58(0.5) H58a(0.5) H58b(0.5)
 C59(0.5) H59a(0.5) H59b(0.5) C60(0.5) H60a(0.5) H60b(0.5) O8(0.5) C65(0.5)
 H65a(0.5) H65b(0.5) C66(0.5) H66a(0.5) H66b(0.5) C67(0.5) H67a(0.5) H67b(0.5)
 C68(0.5) H68a(0.5) H68b(0.5) O10(0.5) C73(0.5) H73a(0.5) H73b(0.5) C74(0.5)
 H74a(0.5) H74b(0.5) C75(0.5) H75a(0.5) H75b(0.5) C76(0.5) H76a(0.5) H76b(0.5)
5.a Secondary CH2 refined with riding coordinates:
 C49(H49a,H49b), C50(H50a,H50b), C51(H51a,H51b), C52(H52a,H52b), C53(H53a,
 H53b), C54(H54a,H54b), C55(H55a,H55b), C56(H56a,H56b), C61(H61a,H61b),
 C62(H62a,H62b), C63(H63a,H63b), C64(H64a,H64b), C69(H69a,H69b), C70(H70a,H70b),
  C71(H71a,H71b), C72(H72a,H72b), C57(H57a,H57b), C58(H58a,H58b), C59(H59a,
 H59b), C60(H60a,H60b), C65(H65a,H65b), C66(H66a,H66b), C67(H67a,H67b),
 C68(H68a,H68b), C73(H73a,H73b), C74(H74a,H74b), C75(H75a,H75b), C76(H76a,H76b)
5.b Aromatic/amide H refined with riding coordinates:
 C3(H3), C4(H4), C14(H14), C17(H17), C18(H18), C19(H19), C31(H31), C32(H32),
 C33(H33), C37(H37), C38(H38), C39(H39)
5.c Fitted pentagon refined as free rotating group:
 O4(C49,C50,C51,C52), O5(C53,C54,C55,C56), O7(C61,C62,C63,C64), O9(C69,C70,C71,
 C72), O6(C57,C58,C59,C60), O8(C65,C66,C67,C68), O10(C73,C74,C75,C76)
5.d Fitted hexagon refined as free rotating group:
 C35(C36,C37,C38,C39,C40)
5.e Idealised Me refined as rotating group:
 C5(H5a,H5b,H5c), C8(H8a,H8b,H8c), C9(H9a,H9b,H9c), C10(H10a,H10b,H10c),
 C12(H12a,H12b,H12c), C13(H13a,H13b,H13c), C22(H22a,H22b,H22c), C23(H23a,H23b,
 H23c), C24(H24a,H24b,H24c), C26(H26a,H26b,H26c), C27(H27a,H27b,H27c), C28(H28a,
 H28b,H28c), C42(H42a,H42b,H42c), C43(H43a,H43b,H43c), C44(H44a,H44b,H44c),
 C46(H46a,H46b,H46c), C47(H47a,H47b,H47c), C48(H48a,H48b,H48c)
;
_olex2_submission_special_instructions 'No special instructions were received'
_oxdiff_exptl_absorpt_empirical_details
;
Empirical correction (ABSPACK) includes:
- Absorption correction using spherical harmonics
- Frame scaling
;
_oxdiff_exptl_absorpt_empirical_full_max 1.290
_oxdiff_exptl_absorpt_empirical_full_min 0.836

loop_
_space_group_symop_id
_space_group_symop_operation_xyz
1 x,y,z
2 -x,y+1/2,-z+1/2
3 -x,-y,-z
4 x,-y-1/2,z-1/2

loop_
_atom_site_label
_atom_site_type_symbol
_atom_site_fract_x
_atom_site_fract_y
_atom_site_fract_z
_atom_site_U_iso_or_equiv
_atom_site_adp_type
_atom_site_occupancy
_atom_site_site_symmetry_order
_atom_site_refinement_flags_posn
_atom_site_refinement_flags_adp
_atom_site_refinement_flags_occupancy
_atom_site_disorder_group
U1 U 0.49338(3) 0.40646(3) 0.54746(2) 0.0347(3) Uani 1.000000 1 . . . .
O1 O 0.3550(3) 0.4154(2) 0.5721(2) 0.0447(10) Uani 1.000000 1 . . . .
O2 O 0.6375(3) 0.3971(2) 0.6015(2) 0.0460(11) Uani 1.000000 1 . . . .
O3 O 0.4791(3) 0.2956(2) 0.5243(2) 0.0405(9) Uani 1.000000 1 D U . .
N1 N 0.5 0.5 0.5 0.0375(15) Uani 1.000000 2 S T P .
C1 C 0.2688(5) 0.4292(4) 0.5802(4) 0.0473(16) Uani 1.000000 1 . . . .
C2 C 0.1926(5) 0.4179(4) 0.5286(4) 0.0515(17) Uani 1.000000 1 . . . .
C3 C 0.1054(5) 0.4391(5) 0.5369(5) 0.065(2) Uani 1.000000 1 . . . .
H3 H 0.0543(5) 0.4333(5) 0.5024(5) 0.078(3) Uiso 1.000000 1 R . . .
C4 C 0.0921(6) 0.4684(5) 0.5943(5) 0.073(3) Uani 1.000000 1 . . . .
H4 H 0.0323(6) 0.4828(5) 0.5989(5) 0.088(3) Uiso 1.000000 1 R . . .
C5 C 0.2567(6) 0.4302(4) 0.4270(4) 0.0599(19) Uani 1.000000 1 . . . .
H5a H 0.222(2) 0.4731(16) 0.414(3) 0.090(3) Uiso 1.000000 1 GR . . .
H5b H 0.3159(19) 0.442(3) 0.4544(11) 0.090(3) Uiso 1.000000 1 GR . . .
H5c H 0.267(4) 0.4051(13) 0.3886(17) 0.090(3) Uiso 1.000000 1 GR . . .
C6 C 0.2531(5) 0.4562(4) 0.6403(4) 0.0546(18) Uani 1.000000 1 . . . .
C7 C 0.2017(5) 0.3836(5) 0.4651(4) 0.0575(19) Uani 1.000000 1 . . . .
C8 C 0.3830(8) 0.3970(7) 0.7154(5) 0.095(4) Uani 1.000000 1 . . . .
H8a H 0.3403(13) 0.3606(14) 0.724(4) 0.142(5) Uiso 1.000000 1 GR . . .
H8b H 0.411(5) 0.383(3) 0.6791(18) 0.142(5) Uiso 1.000000 1 GR . . .
H8c H 0.431(4) 0.4037(14) 0.754(3) 0.142(5) Uiso 1.000000 1 GR . . .
C9 C 0.2472(5) 0.3113(4) 0.4780(4) 0.0576(18) Uani 1.000000 1 . . . .
H9a H 0.3069(19) 0.3164(6) 0.507(2) 0.086(3) Uiso 1.000000 1 GR . . .
H9b H 0.208(2) 0.2808(11) 0.498(3) 0.086(3) Uiso 1.000000 1 GR . . .
H9c H 0.256(4) 0.2907(14) 0.4371(5) 0.086(3) Uiso 1.000000 1 GR . . .
C10 C 0.1094(6) 0.3702(6) 0.4214(5) 0.076(3) Uani 1.000000 1 . . . .
H10a H 0.071(2) 0.342(3) 0.4444(14) 0.115(4) Uiso 1.000000 1 GR . . .
H10b H 0.079(2) 0.4148(6) 0.409(3) 0.115(4) Uiso 1.000000 1 GR . . .
H10c H 0.1189(7) 0.345(4) 0.3825(18) 0.115(4) Uiso 1.000000 1 GR . . .
C11 C 0.3301(6) 0.4661(5) 0.6987(4) 0.063(2) Uani 1.000000 1 . . . .
C12 C 0.2964(8) 0.4873(7) 0.7601(5) 0.098(4) Uani 1.000000 1 . . . .
H12a H 0.266(6) 0.533(2) 0.7535(16) 0.147(6) Uiso 1.000000 1 GR . . .
H12b H 0.253(5) 0.452(3) 0.770(3) 0.147(6) Uiso 1.000000 1 GR . . .
H12c H 0.3490(11) 0.491(5) 0.7962(11) 0.147(6) Uiso 1.000000 1 GR . . .
C13 C 0.3937(7) 0.5253(7) 0.6833(5) 0.089(3) Uani 1.000000 1 . . . .
H13a H 0.421(5) 0.512(2) 0.646(3) 0.133(5) Uiso 1.000000 1 GR . . .
H13b H 0.3577(14) 0.5682(14) 0.673(4) 0.133(5) Uiso 1.000000 1 GR . . .
H13c H 0.443(4) 0.533(3) 0.7209(16) 0.133(5) Uiso 1.000000 1 GR . . .
C14 C 0.1644(6) 0.4766(5) 0.6441(4) 0.066(2) Uani 1.000000 1 . . . .
H14 H 0.1539(6) 0.4972(5) 0.6831(4) 0.080(3) Uiso 1.000000 1 R . . .
C15 C 0.7262(5) 0.3987(4) 0.6280(4) 0.0510(17) Uani 1.000000 1 . . . .
C16 C 0.7577(5) 0.4235(5) 0.6923(4) 0.060(2) Uani 1.000000 1 . . . .
C17 C 0.8510(6) 0.4301(6) 0.7168(4) 0.079(3) Uani 1.000000 1 . . . .
H17 H 0.8713(6) 0.4484(6) 0.7590(4) 0.095(3) Uiso 1.000000 1 R . . .
C18 C 0.9153(6) 0.4099(7) 0.6800(5) 0.093(4) Uani 1.000000 1 . . . .
H18 H 0.9793(6) 0.4144(7) 0.6967(5) 0.112(4) Uiso 1.000000 1 R . . .
C19 C 0.8851(6) 0.3838(6) 0.6201(5) 0.076(3) Uani 1.000000 1 . . . .
H19 H 0.9298(6) 0.3700(6) 0.5957(5) 0.091(3) Uiso 1.000000 1 R . . .
C20 C 0.7938(5) 0.3760(5) 0.5921(4) 0.0584(19) Uani 1.000000 1 . . . .
C21 C 0.6903(6) 0.4461(5) 0.7356(4) 0.067(2) Uani 1.000000 1 . . . .
C22 C 0.6274(8) 0.3851(7) 0.7440(5) 0.095(4) Uani 1.000000 1 . . . .
H22a H 0.595(5) 0.369(3) 0.7015(6) 0.142(5) Uiso 1.000000 1 GR . . .
H22b H 0.6643(10) 0.3466(19) 0.766(4) 0.142(5) Uiso 1.000000 1 GR . . .
H22c H 0.583(4) 0.4003(15) 0.770(4) 0.142(5) Uiso 1.000000 1 GR . . .
C23 C 0.6350(8) 0.5101(6) 0.7072(5) 0.087(3) Uani 1.000000 1 . . . .
H23a H 0.6760(13) 0.5507(11) 0.710(4) 0.130(5) Uiso 1.000000 1 GR . . .
H23b H 0.607(5) 0.5012(17) 0.6619(13) 0.130(5) Uiso 1.000000 1 GR . . .
H23c H 0.587(4) 0.520(3) 0.732(3) 0.130(5) Uiso 1.000000 1 GR . . .
C24 C 0.7380(8) 0.4673(7) 0.8038(5) 0.095(4) Uani 1.000000 1 . . . .
H24a H 0.772(5) 0.4271(15) 0.8256(16) 0.142(5) Uiso 1.000000 1 GR . . .
H24b H 0.781(5) 0.505(3) 0.8012(5) 0.142(5) Uiso 1.000000 1 GR . . .
H24c H 0.6918(10) 0.483(5) 0.8284(15) 0.142(5) Uiso 1.000000 1 GR . . .
C25 C 0.7686(5) 0.3444(5) 0.5243(4) 0.0592(19) Uani 1.000000 1 . . . .
C26 C 0.7217(6) 0.3995(4) 0.4764(4) 0.0578(19) Uani 1.000000 1 . . . .
H26a H 0.667(2) 0.417(2) 0.4907(16) 0.087(3) Uiso 1.000000 1 GR . . .
H26b H 0.7644(16) 0.4382(16) 0.474(2) 0.087(3) Uiso 1.000000 1 GR . . .
H26c H 0.704(4) 0.3784(9) 0.4335(7) 0.087(3) Uiso 1.000000 1 GR . . .
C27 C 0.7068(6) 0.2802(4) 0.5256(4) 0.0611(19) Uani 1.000000 1 . . . .
H27a H 0.7377(19) 0.2468(15) 0.558(2) 0.092(3) Uiso 1.000000 1 GR . . .
H27b H 0.6484(18) 0.2948(6) 0.537(3) 0.092(3) Uiso 1.000000 1 GR . . .
H27c H 0.695(4) 0.258(2) 0.4829(9) 0.092(3) Uiso 1.000000 1 GR . . .
C28 C 0.8522(7) 0.3183(6) 0.4979(5) 0.082(3) Uani 1.000000 1 . . . .
H28a H 0.893(3) 0.3578(9) 0.494(4) 0.123(4) Uiso 1.000000 1 GR . . .
H28b H 0.886(3) 0.283(3) 0.528(2) 0.123(4) Uiso 1.000000 1 GR . . .
H28c H 0.8314(8) 0.297(4) 0.4553(19) 0.123(4) Uiso 1.000000 1 GR . . .
C29 C 0.465(2) 0.2319(8) 0.4972(9) 0.045(3) Uani 0.57(3) 1 D U P 1
C30 C 0.4574(19) 0.1730(10) 0.5389(7) 0.059(4) Uani 0.57(3) 1 D U P 1
C31 C 0.4391(18) 0.1099(9) 0.5117(9) 0.068(4) Uani 0.57(3) 1 . U P 1
H31 H 0.4315(18) 0.0720(9) 0.5393(9) 0.081(5) Uiso 0.57(3) 1 R . P 1
C32 C 0.4305(19) 0.0960(9) 0.4473(9) 0.075(4) Uani 0.57(3) 1 . U P 1
H32 H 0.4195(19) 0.0501(9) 0.4305(9) 0.090(5) Uiso 0.57(3) 1 R . P 1
C33 C 0.4388(17) 0.1527(8) 0.4077(8) 0.064(4) Uani 0.57(3) 1 . U P 1
H33 H 0.4312(17) 0.1442(8) 0.3625(8) 0.077(5) Uiso 0.57(3) 1 R . P 1
C34 C 0.4572(18) 0.2203(9) 0.4289(8) 0.058(4) Uani 0.57(3) 1 D U P 1
C35 C 0.476(3) 0.2307(8) 0.5001(9) 0.049(4) Uani 0.43(3) 1 D U P 2
C36 C 0.477(2) 0.1724(10) 0.5396(7) 0.059(4) Uani 0.43(3) 1 DG U P 2
C37 C 0.4802(19) 0.1057(8) 0.5140(7) 0.068(5) Uani 0.43(3) 1 G U P 2
H37 H 0.4805(19) 0.0659(8) 0.5409(7) 0.081(5) Uiso 0.43(3) 1 R . P 2
C38 C 0.483(2) 0.0972(7) 0.4488(7) 0.072(4) Uani 0.43(3) 1 G U P 2
H38 H 0.485(2) 0.0516(7) 0.4313(7) 0.087(5) Uiso 0.43(3) 1 R . P 2
C39 C 0.4825(19) 0.1555(9) 0.4093(6) 0.065(4) Uani 0.43(3) 1 G U P 2
H39 H 0.4844(19) 0.1497(9) 0.3648(6) 0.078(5) Uiso 0.43(3) 1 R . P 2
C40 C 0.479(2) 0.2222(7) 0.4350(9) 0.056(4) Uani 0.43(3) 1 DG U P 2
C41 C 0.4698(7) 0.1809(4) 0.6126(4) 0.063(2) Uani 1.000000 1 D U . .
C42 C 0.3932(7) 0.2255(5) 0.6264(5) 0.079(3) Uani 1.000000 1 . . . .
H42a H 0.394(3) 0.2705(17) 0.604(3) 0.119(4) Uiso 1.000000 1 GR . . .
H42b H 0.3343(8) 0.2019(19) 0.611(3) 0.119(4) Uiso 1.000000 1 GR . . .
H42c H 0.401(3) 0.233(3) 0.6731(6) 0.119(4) Uiso 1.000000 1 GR . . .
C43 C 0.5606(7) 0.2133(5) 0.6445(4) 0.073(2) Uani 1.000000 1 . . . .
H43a H 0.6114(7) 0.185(2) 0.635(3) 0.110(4) Uiso 1.000000 1 GR . . .
H43b H 0.565(2) 0.2608(15) 0.628(3) 0.110(4) Uiso 1.000000 1 GR . . .
H43c H 0.564(2) 0.215(4) 0.6914(5) 0.110(4) Uiso 1.000000 1 GR . . .
C44 C 0.4639(10) 0.1110(5) 0.6471(5) 0.098(4) Uani 1.000000 1 . . . .
H44a H 0.406(3) 0.088(2) 0.628(3) 0.148(6) Uiso 1.000000 1 GR . . .
H44b H 0.516(4) 0.081(2) 0.642(4) 0.148(6) Uiso 1.000000 1 GR . . .
H44c H 0.466(7) 0.1195(6) 0.6932(10) 0.148(6) Uiso 1.000000 1 GR . . .
C45 C 0.4695(6) 0.2783(4) 0.3801(3) 0.0571(18) Uani 1.000000 1 D U . .
C46 C 0.4799(6) 0.3525(4) 0.4047(3) 0.0509(17) Uani 1.000000 1 . . . .
H46a H 0.428(2) 0.3645(10) 0.425(2) 0.076(2) Uiso 1.000000 1 GR . . .
H46b H 0.537(2) 0.3568(8) 0.437(2) 0.076(2) Uiso 1.000000 1 GR . . .
H46c H 0.481(4) 0.3843(5) 0.3685(5) 0.076(2) Uiso 1.000000 1 GR . . .
C47 C 0.3801(7) 0.2761(5) 0.3287(4) 0.072(2) Uani 1.000000 1 . . . .
H47a H 0.373(3) 0.2297(13) 0.308(3) 0.108(4) Uiso 1.000000 1 GR . . .
H47b H 0.3274(8) 0.285(4) 0.3493(7) 0.108(4) Uiso 1.000000 1 GR . . .
H47c H 0.383(2) 0.312(3) 0.2956(19) 0.108(4) Uiso 1.000000 1 GR . . .
C48 C 0.5497(8) 0.2648(6) 0.3451(5) 0.082(3) Uani 1.000000 1 . . . .
H48a H 0.6081(8) 0.271(4) 0.3756(11) 0.123(4) Uiso 1.000000 1 GR . . .
H48b H 0.546(3) 0.2170(15) 0.328(3) 0.123(4) Uiso 1.000000 1 GR . . .
H48c H 0.547(3) 0.298(3) 0.309(2) 0.123(4) Uiso 1.000000 1 GR . . .
Cs1 Cs 0.0404(2) 0.04656(18) 0.57792(14) 0.1897(12) Uani 0.500000 1 . U P 1
O4 O 0.1232(10) 0.1571(6) 0.6419(7) 0.209(3) Uani 1.000000 1 . U . 1
C49 C 0.0983(11) 0.2197(9) 0.6066(5) 0.204(3) Uani 1.000000 1 G U . 1
H49a H 0.1329(11) 0.2237(9) 0.5709(5) 0.245(4) Uiso 1.000000 1 R . . 1
H49b H 0.0318(11) 0.2193(9) 0.5877(5) 0.245(4) Uiso 1.000000 1 R . . 1
C50 C 0.1196(12) 0.2768(6) 0.6498(9) 0.210(4) Uani 1.000000 1 G U . 1
H50a H 0.1644(12) 0.3083(6) 0.6349(9) 0.252(5) Uiso 1.000000 1 R . . 1
H50b H 0.0632(12) 0.3039(6) 0.6517(9) 0.252(5) Uiso 1.000000 1 R . . 1
C51 C 0.1576(12) 0.2496(9) 0.7119(7) 0.218(5) Uani 1.000000 1 G U . 1
H51a H 0.2206(12) 0.2680(9) 0.7268(7) 0.261(6) Uiso 1.000000 1 R . . 1
H51b H 0.1195(12) 0.2637(9) 0.7436(7) 0.261(6) Uiso 1.000000 1 R . . 1
C52 C 0.1599(12) 0.1756(8) 0.7070(6) 0.213(4) Uani 1.000000 1 G U . 1
H52a H 0.2239(12) 0.1586(8) 0.7195(6) 0.256(5) Uiso 1.000000 1 R . . 1
H52b H 0.1228(12) 0.1542(8) 0.7363(6) 0.256(5) Uiso 1.000000 1 R . . 1
O5 O 0.154(2) -0.0481(19) 0.5195(14) 0.214(5) Uani 0.500000 1 . U P 1
C53 C 0.225(3) 0.0027(14) 0.5288(15) 0.211(4) Uani 0.500000 1 G U P 1
H53a H 0.254(3) 0.0053(14) 0.5751(15) 0.253(5) Uiso 0.500000 1 R . P 1
H53b H 0.200(3) 0.0493(14) 0.5149(15) 0.253(5) Uiso 0.500000 1 R . P 1
C54 C 0.291(2) -0.018(2) 0.4913(19) 0.217(5) Uani 0.500000 1 G U P 1
H54a H 0.297(2) 0.019(2) 0.4594(19) 0.261(6) Uiso 0.500000 1 R . P 1
H54b H 0.352(2) -0.025(2) 0.5196(19) 0.261(6) Uiso 0.500000 1 R . P 1
C55 C 0.260(3) -0.081(2) 0.4589(15) 0.217(5) Uani 0.500000 1 G U P 1
H55a H 0.251(3) -0.074(2) 0.4115(15) 0.260(6) Uiso 0.500000 1 R . P 1
H55b H 0.306(3) -0.118(2) 0.4717(15) 0.260(6) Uiso 0.500000 1 R . P 1
C56 C 0.175(3) -0.0996(16) 0.4763(17) 0.218(5) Uani 0.500000 1 G U P 1
H56a H 0.126(3) -0.1021(16) 0.4373(17) 0.261(6) Uiso 0.500000 1 R . P 1
H56b H 0.181(3) -0.1460(16) 0.4975(17) 0.261(6) Uiso 0.500000 1 R . P 1
O7 O -0.023(2) -0.0647(13) 0.6302(15) 0.208(4) Uani 0.500000 1 . U P 1
C61 C -0.007(2) -0.117(2) 0.5859(15) 0.211(4) Uani 0.500000 1 G U P 1
H61a H -0.016(2) -0.097(2) 0.5416(15) 0.253(5) Uiso 0.500000 1 R . P 1
H61b H 0.056(2) -0.135(2) 0.5980(15) 0.253(5) Uiso 0.500000 1 R . P 1
C62 C -0.071(3) -0.1721(14) 0.5879(17) 0.214(4) Uani 0.500000 1 G U P 1
H62a H -0.110(3) -0.1788(14) 0.5446(17) 0.256(5) Uiso 0.500000 1 R . P 1
H62b H -0.038(3) -0.2163(14) 0.6009(17) 0.256(5) Uiso 0.500000 1 R . P 1
C63 C -0.126(2) -0.1536(19) 0.6335(19) 0.213(4) Uani 0.500000 1 G U P 1
H63a H -0.192(2) -0.1515(19) 0.6120(19) 0.256(5) Uiso 0.500000 1 R . P 1
H63b H -0.120(2) -0.1890(19) 0.6684(19) 0.256(5) Uiso 0.500000 1 R . P 1
C64 C -0.097(2) -0.0872(19) 0.6596(14) 0.211(4) Uani 0.500000 1 G U P 1
H64a H -0.076(2) -0.0908(19) 0.7070(14) 0.254(5) Uiso 0.500000 1 R . P 1
H64b H -0.148(2) -0.0533(19) 0.6507(14) 0.254(5) Uiso 0.500000 1 R . P 1
O9 O -0.075(2) 0.1272(16) 0.6925(16) 0.208(6) Uani 0.500000 1 . U P 1
C69 C -0.139(3) 0.1821(19) 0.6753(14) 0.207(6) Uani 0.500000 1 G U P 1
H69a H -0.111(3) 0.2213(19) 0.6557(14) 0.248(8) Uiso 0.500000 1 R . P 1
H69b H -0.193(3) 0.1652(19) 0.6434(14) 0.248(8) Uiso 0.500000 1 R . P 1
C70 C -0.168(2) 0.2050(19) 0.732(2) 0.203(6) Uani 0.500000 1 G U P 1
H70a H -0.153(2) 0.2551(19) 0.740(2) 0.244(7) Uiso 0.500000 1 R . P 1
H70b H -0.236(2) 0.1990(19) 0.728(2) 0.244(7) Uiso 0.500000 1 R . P 1
C71 C -0.122(3) 0.164(2) 0.7848(13) 0.204(6) Uani 0.500000 1 G U P 1
H71a H -0.084(3) 0.195(2) 0.8177(13) 0.245(7) Uiso 0.500000 1 R . P 1
H71b H -0.167(3) 0.139(2) 0.8054(13) 0.245(7) Uiso 0.500000 1 R . P 1
C72 C -0.064(2) 0.1161(18) 0.7602(16) 0.205(6) Uani 0.500000 1 G U P 1
H72a H -0.081(2) 0.0675(18) 0.7690(16) 0.246(8) Uiso 0.500000 1 R . P 1
H72b H 0.001(2) 0.1236(18) 0.7813(16) 0.246(8) Uiso 0.500000 1 R . P 1
O6 O 0.1376(19) -0.0826(15) 0.4640(17) 0.218(5) Uani 0.500000 1 . U P 2
C57 C 0.192(3) -0.0827(19) 0.5274(13) 0.214(5) Uani 0.500000 1 G U P 2
H57a H 0.175(3) -0.0429(19) 0.5525(13) 0.257(6) Uiso 0.500000 1 R . P 2
H57b H 0.182(3) -0.1266(19) 0.5500(13) 0.257(6) Uiso 0.500000 1 R . P 2
C58 C 0.286(2) -0.077(2) 0.5217(16) 0.214(5) Uani 0.500000 1 G U P 2
H58a H 0.313(2) -0.034(2) 0.5442(16) 0.257(6) Uiso 0.500000 1 R . P 2
H58b H 0.321(2) -0.118(2) 0.5417(16) 0.257(6) Uiso 0.500000 1 R . P 2
C59 C 0.289(2) -0.073(2) 0.455(2) 0.217(5) Uani 0.500000 1 G U P 2
H59a H 0.318(2) -0.029(2) 0.445(2) 0.261(6) Uiso 0.500000 1 R . P 2
H59b H 0.326(2) -0.112(2) 0.443(2) 0.261(6) Uiso 0.500000 1 R . P 2
C60 C 0.198(3) -0.077(2) 0.4193(11) 0.217(5) Uani 0.500000 1 G U P 2
H60a H 0.191(3) -0.118(2) 0.3901(11) 0.261(6) Uiso 0.500000 1 R . P 2
H60b H 0.183(3) -0.034(2) 0.3927(11) 0.261(6) Uiso 0.500000 1 R . P 2
O8 O -0.076(2) -0.1207(16) 0.5443(12) 0.213(4) Uani 0.500000 1 . U P 2
C65 C -0.171(2) -0.1178(19) 0.5496(15) 0.211(5) Uani 0.500000 1 G U P 2
H65a H -0.197(2) -0.0721(19) 0.5338(15) 0.254(6) Uiso 0.500000 1 R . P 2
H65b H -0.206(2) -0.1552(19) 0.5231(15) 0.254(6) Uiso 0.500000 1 R . P 2
C66 C -0.176(2) -0.127(2) 0.6157(18) 0.212(5) Uani 0.500000 1 G U P 2
H66a H -0.205(2) -0.085(2) 0.6316(18) 0.254(5) Uiso 0.500000 1 R . P 2
H66b H -0.213(2) -0.168(2) 0.6209(18) 0.254(5) Uiso 0.500000 1 R . P 2
C67 C -0.085(3) -0.135(2) 0.6513(11) 0.213(4) Uani 0.500000 1 G U P 2
H67a H -0.070(3) -0.098(2) 0.6843(11) 0.255(5) Uiso 0.500000 1 R . P 2
H67b H -0.078(3) -0.181(2) 0.6736(11) 0.255(5) Uiso 0.500000 1 R . P 2
C68 C -0.0234(18) -0.1315(19) 0.6072(17) 0.213(4) Uani 0.500000 1 G U P 2
H68a H 0.0122(18) -0.1755(19) 0.6084(17) 0.256(5) Uiso 0.500000 1 R . P 2
H68b H 0.0204(18) -0.0924(19) 0.6190(17) 0.256(5) Uiso 0.500000 1 R . P 2
O10 O -0.1952(18) 0.2261(16) 0.7980(16) 0.203(6) Uani 0.500000 1 . U P 2
C73 C -0.128(3) 0.1765(19) 0.8256(14) 0.202(6) Uani 0.500000 1 G U P 2
H73a H -0.086(3) 0.1971(19) 0.8634(14) 0.242(8) Uiso 0.500000 1 R . P 2
H73b H -0.158(3) 0.1348(19) 0.8403(14) 0.242(8) Uiso 0.500000 1 R . P 2
C74 C -0.077(2) 0.1572(19) 0.778(2) 0.204(6) Uani 0.500000 1 G U P 2
H74a H -0.011(2) 0.1685(19) 0.792(2) 0.244(8) Uiso 0.500000 1 R . P 2
H74b H -0.083(2) 0.1063(19) 0.769(2) 0.244(8) Uiso 0.500000 1 R . P 2
C75 C -0.113(3) 0.195(2) 0.7203(15) 0.204(6) Uani 0.500000 1 G U P 2
H75a H -0.064(3) 0.224(2) 0.7077(15) 0.245(7) Uiso 0.500000 1 R . P 2
H75b H -0.136(3) 0.162(2) 0.6845(15) 0.245(7) Uiso 0.500000 1 R . P 2
C76 C -0.186(2) 0.2375(18) 0.7329(15) 0.203(6) Uani 0.500000 1 G U P 2
H76a H -0.244(2) 0.2251(18) 0.7032(15) 0.244(8) Uiso 0.500000 1 R . P 2
H76b H -0.173(2) 0.2874(18) 0.7263(15) 0.244(8) Uiso 0.500000 1 R . P 2

loop_
_atom_site_aniso_label
_atom_site_aniso_U_11
_atom_site_aniso_U_22
_atom_site_aniso_U_33
_atom_site_aniso_U_12
_atom_site_aniso_U_13
_atom_site_aniso_U_23
U1 0.0407(4) 0.0287(4) 0.0352(4) 0.0002(3) 0.0084(3) 0.0012(3)
O1 0.037(2) 0.048(3) 0.051(3) 0.0007(19) 0.0138(19) 0.010(2)
O2 0.038(2) 0.047(3) 0.050(3) 0.0051(19) 0.0010(19) 0.008(2)
O3 0.059(3) 0.023(2) 0.040(2) -0.0031(17) 0.0114(18) -0.0032(16)
N1 0.041(4) 0.032(4) 0.039(4) 0.002(3) 0.006(3) 0.004(3)
C1 0.046(4) 0.044(4) 0.053(4) -0.003(3) 0.012(3) 0.014(3)
C2 0.046(4) 0.049(4) 0.061(4) -0.004(3) 0.015(3) 0.008(3)
C3 0.046(4) 0.076(6) 0.073(5) -0.004(4) 0.011(4) 0.014(5)
C4 0.051(4) 0.083(6) 0.093(7) 0.016(4) 0.033(5) 0.010(5)
C5 0.068(5) 0.055(5) 0.056(4) -0.007(4) 0.009(4) 0.006(4)
C6 0.056(4) 0.057(5) 0.053(4) -0.005(3) 0.017(3) 0.017(3)
C7 0.052(4) 0.061(5) 0.058(4) -0.010(4) 0.006(3) 0.000(4)
C8 0.099(8) 0.125(10) 0.057(5) 0.027(7) 0.007(5) 0.039(6)
C9 0.060(4) 0.049(4) 0.062(5) -0.003(3) 0.008(4) -0.000(4)
C10 0.064(5) 0.076(6) 0.080(6) -0.002(5) -0.009(4) -0.006(5)
C11 0.065(5) 0.079(6) 0.048(4) -0.008(4) 0.014(4) 0.011(4)
C12 0.104(8) 0.141(11) 0.052(5) -0.004(8) 0.023(5) -0.001(6)
C13 0.086(7) 0.118(9) 0.058(5) -0.030(7) 0.004(5) -0.005(6)
C14 0.061(5) 0.081(6) 0.063(5) 0.006(4) 0.027(4) 0.006(4)
C15 0.052(4) 0.049(4) 0.053(4) 0.002(3) 0.014(3) 0.018(3)
C16 0.055(4) 0.073(5) 0.049(4) 0.002(4) 0.007(3) 0.012(4)
C17 0.061(5) 0.120(9) 0.052(5) -0.004(5) 0.000(4) 0.010(5)
C18 0.047(4) 0.158(12) 0.071(6) -0.003(6) 0.002(4) 0.016(7)
C19 0.046(4) 0.117(8) 0.065(5) -0.002(5) 0.010(4) 0.028(5)
C20 0.049(4) 0.069(5) 0.058(4) 0.010(4) 0.012(3) 0.018(4)
C21 0.069(5) 0.083(6) 0.051(4) 0.001(5) 0.015(4) 0.007(4)
C22 0.096(7) 0.128(10) 0.071(6) -0.001(7) 0.042(6) 0.025(6)
C23 0.102(8) 0.092(8) 0.064(6) 0.026(6) 0.011(5) 0.004(5)
C24 0.103(8) 0.128(10) 0.053(5) 0.010(7) 0.013(5) -0.008(6)
C25 0.052(4) 0.065(5) 0.062(5) 0.007(4) 0.016(3) 0.015(4)
C26 0.063(4) 0.060(5) 0.051(4) -0.003(4) 0.013(3) 0.008(4)
C27 0.067(5) 0.046(4) 0.072(5) 0.004(4) 0.017(4) 0.003(4)
C28 0.075(6) 0.094(8) 0.087(7) 0.014(5) 0.037(5) 0.000(6)
C29 0.063(7) 0.033(5) 0.038(5) -0.001(3) 0.006(4) -0.003(3)
C30 0.088(9) 0.036(5) 0.052(6) -0.003(4) 0.008(4) 0.002(3)
C31 0.104(10) 0.037(6) 0.060(6) -0.008(5) 0.008(5) 0.006(4)
C32 0.116(10) 0.039(6) 0.070(7) -0.012(5) 0.016(5) -0.006(4)
C33 0.100(10) 0.039(6) 0.053(6) -0.012(5) 0.012(5) -0.008(4)
C34 0.085(9) 0.043(6) 0.046(6) -0.006(4) 0.011(4) -0.002(3)
C35 0.070(9) 0.034(6) 0.041(6) -0.003(4) 0.010(4) -0.004(4)
C36 0.087(10) 0.037(6) 0.049(6) -0.004(4) 0.007(4) 0.001(4)
C37 0.104(11) 0.036(7) 0.061(7) -0.003(5) 0.012(5) 0.003(4)
C38 0.113(11) 0.035(6) 0.068(7) -0.008(6) 0.018(6) -0.003(4)
C39 0.104(11) 0.036(6) 0.054(7) -0.012(5) 0.016(5) -0.006(4)
C40 0.088(9) 0.035(6) 0.048(6) -0.012(4) 0.020(4) -0.007(4)
C41 0.094(6) 0.049(4) 0.047(4) -0.004(4) 0.015(4) 0.014(3)
C42 0.101(7) 0.076(6) 0.069(6) 0.004(5) 0.037(5) 0.025(5)
C43 0.088(6) 0.078(6) 0.049(4) -0.008(5) 0.000(4) 0.013(4)
C44 0.187(13) 0.050(5) 0.058(5) 0.004(6) 0.023(7) 0.024(4)
C45 0.090(5) 0.044(4) 0.038(3) -0.002(3) 0.014(3) -0.002(3)
C46 0.073(5) 0.040(4) 0.042(3) -0.003(3) 0.013(3) 0.002(3)
C47 0.105(7) 0.063(5) 0.047(4) -0.014(5) 0.008(4) -0.004(4)
C48 0.119(8) 0.078(7) 0.057(5) 0.008(6) 0.037(5) -0.018(5)
Cs1 0.211(3) 0.189(3) 0.145(2) -0.041(2) -0.0263(18) 0.0354(19)
O4 0.230(6) 0.199(5) 0.174(6) -0.043(3) -0.025(3) 0.023(3)
C49 0.226(7) 0.195(5) 0.168(7) -0.043(3) -0.022(4) 0.031(3)
C50 0.232(9) 0.196(6) 0.178(8) -0.043(4) -0.022(5) 0.027(4)
C51 0.237(9) 0.203(8) 0.187(9) -0.043(5) -0.023(5) 0.021(4)
C52 0.234(8) 0.201(7) 0.177(7) -0.043(4) -0.029(4) 0.020(4)
O5 0.265(10) 0.204(9) 0.159(9) -0.030(6) 0.007(5) 0.020(5)
C53 0.255(9) 0.203(8) 0.159(8) -0.032(5) 0.001(5) 0.023(5)
C54 0.265(10) 0.206(9) 0.167(9) -0.030(6) 0.007(5) 0.020(5)
C55 0.266(10) 0.205(9) 0.167(9) -0.028(6) 0.009(5) 0.020(5)
C56 0.268(10) 0.206(9) 0.167(9) -0.028(6) 0.009(5) 0.021(5)
O7 0.232(7) 0.206(7) 0.167(7) -0.047(4) -0.009(4) 0.027(4)
C61 0.234(7) 0.210(7) 0.170(7) -0.048(4) -0.008(4) 0.028(4)
C62 0.238(8) 0.212(8) 0.173(8) -0.049(5) -0.005(4) 0.026(4)
C63 0.238(9) 0.212(8) 0.172(8) -0.049(5) -0.005(4) 0.026(5)
C64 0.236(8) 0.210(8) 0.170(8) -0.049(5) -0.006(4) 0.026(4)
O9 0.208(8) 0.208(8) 0.206(8) 0.001(3) 0.038(3) 0.002(3)
C69 0.206(8) 0.207(8) 0.206(8) 0.002(3) 0.038(3) 0.002(3)
C70 0.203(7) 0.205(7) 0.201(7) 0.003(2) 0.037(2) 0.003(2)
C71 0.204(7) 0.204(7) 0.203(7) 0.002(2) 0.038(2) 0.003(2)
C72 0.206(8) 0.206(8) 0.203(8) 0.000(3) 0.038(3) 0.003(3)
O6 0.268(10) 0.208(9) 0.166(9) -0.027(6) 0.008(6) 0.022(6)
C57 0.264(10) 0.205(9) 0.160(9) -0.030(6) 0.006(5) 0.020(5)
C58 0.263(10) 0.203(9) 0.163(9) -0.029(6) 0.006(5) 0.020(5)
C59 0.267(10) 0.204(9) 0.168(9) -0.028(6) 0.010(6) 0.019(6)
C60 0.269(11) 0.206(10) 0.165(9) -0.026(6) 0.009(6) 0.021(6)
O8 0.238(9) 0.213(8) 0.171(8) -0.047(5) -0.005(5) 0.029(5)
C65 0.236(9) 0.210(9) 0.170(8) -0.048(5) -0.007(5) 0.026(5)
C66 0.236(9) 0.211(8) 0.171(8) -0.048(5) -0.006(5) 0.025(5)
C67 0.237(8) 0.212(8) 0.170(7) -0.049(4) -0.006(4) 0.026(4)
C68 0.237(8) 0.213(8) 0.173(7) -0.049(4) -0.005(4) 0.026(4)
O10 0.203(8) 0.205(8) 0.201(7) 0.003(3) 0.038(3) 0.004(3)
C73 0.202(8) 0.204(8) 0.199(8) 0.003(3) 0.037(3) 0.003(3)
C74 0.204(7) 0.205(7) 0.202(7) 0.002(2) 0.038(2) 0.003(2)
C75 0.205(7) 0.206(7) 0.202(7) 0.002(2) 0.038(2) 0.003(2)
C76 0.203(7) 0.204(7) 0.202(7) 0.002(2) 0.037(2) 0.003(2)

loop_
_atom_type_symbol
_atom_type_scat_dispersion_real
_atom_type_scat_dispersion_imag
_atom_type_scat_Cromer_Mann_a1
_atom_type_scat_Cromer_Mann_a2
_atom_type_scat_Cromer_Mann_a3
_atom_type_scat_Cromer_Mann_a4
_atom_type_scat_Cromer_Mann_b1
_atom_type_scat_Cromer_Mann_b2
_atom_type_scat_Cromer_Mann_b3
_atom_type_scat_Cromer_Mann_b4
_atom_type_scat_Cromer_Mann_c
_atom_type_scat_source
_atom_type_scat_dispersion_source
C 0.01788 0.00908 2.31000 1.02000 1.58860 0.86500 20.84390 10.20750 0.56870 51.65120 0.21560 'International Tables Volume C Table 6.1.1.4 (pp. 500-502)' 'Brennan, Cowan, Rev. Sci. Instrum., 1992, 63, 850'
Cs -0.71827 7.91876 20.38920 19.10620 10.66200 1.49530 3.56900 0.31070 24.38790 213.90401 3.33520 'International Tables Volume C Table 6.1.1.4 (pp. 500-502)' 'Brennan, Cowan, Rev. Sci. Instrum., 1992, 63, 850'
H 0.00000 0.00000 0.49300 0.32291 0.14019 0.04081 10.51090 26.12570 3.14236 57.79970 0.00304 'International Tables Volume C Table 6.1.1.4 (pp. 500-502)' 'Brennan, Cowan, Rev. Sci. Instrum., 1992, 63, 850'
N 0.03110 0.01806 12.21260 3.13220 2.01250 1.16630 0.00570 9.89330 28.99750 0.58260 -11.52900 'International Tables Volume C Table 6.1.1.4 (pp. 500-502)' 'Brennan, Cowan, Rev. Sci. Instrum., 1992, 63, 850'
O 0.04960 0.03234 3.04850 2.28680 1.54630 0.86700 13.27710 5.70110 0.32390 32.90890 0.25080 'International Tables Volume C Table 6.1.1.4 (pp. 500-502)' 'Brennan, Cowan, Rev. Sci. Instrum., 1992, 63, 850'
U -4.17363 13.43374 36.02280 23.41280 14.94910 4.18800 0.52930 3.32530 16.09270 100.61300 13.39660 'International Tables Volume C Table 6.1.1.4 (pp. 500-502)' 'Brennan, Cowan, Rev. Sci. Instrum., 1992, 63, 850'

loop_
_exptl_crystal_face_index_h
_exptl_crystal_face_index_k
_exptl_crystal_face_index_l
_exptl_crystal_face_perp_dist
0 -4 13 0.0359
-6 -6 10 0.0525
9 0 0 0.0704
3 12 1 0.0725
-5 10 4 0.0726
2 11 5 0.0607
-9 3 0 0.0583
-8 -2 -6 0.0773
-2 6 12 0.0486
5 4 9 0.0562
-9 -4 1 0.0735
3 -6 10 0.0599
-1 -12 4 0.0667
-1 -12 0 0.0830
1 -5 -12 0.0670
-9 4 5 0.0580
-9 1 0 0.0631
9 1 -5 0.0806
0 4 -13 0.0621

loop_
_geom_angle_atom_site_label_1
_geom_angle_atom_site_label_2
_geom_angle_atom_site_label_3
_geom_angle
_geom_angle_site_symmetry_1
_geom_angle_site_symmetry_3
_geom_angle_publ_flag
O2 U1 O1 136.57(18) . . ?
O3 U1 O1 94.21(17) . . ?
O3 U1 O2 94.52(17) . . ?
N1 U1 O1 100.32(12) 3_666 . ?
N1 U1 O2 100.81(12) 3_666 . ?
N1 U1 O3 138.43(12) 3_666 . ?
C1 O1 U1 170.9(4) . . ?
C15 O2 U1 171.7(4) . . ?
C29 O3 U1 168.1(8) . . ?
C35 O3 U1 169.2(11) . . ?
C35 O3 C29 7(3) . . ?
U1 N1 U1 180.0 . 3_666 ?
C2 C1 O1 120.4(7) . . ?
C6 C1 O1 120.2(6) . . ?
C6 C1 C2 119.4(6) . . ?
C3 C2 C1 118.5(8) . . ?
C7 C2 C1 123.0(6) . . ?
C7 C2 C3 118.4(7) . . ?
H3 C3 C2 119.4(5) . . ?
C4 C3 C2 121.3(8) . . ?
C4 C3 H3 119.4(5) . . ?
H4 C4 C3 120.0(5) . . ?
C14 C4 C3 120.0(7) . . ?
C14 C4 H4 120.0(5) . . ?
H5b C5 H5a 109.5 . . ?
H5c C5 H5a 109.5 . . ?
H5c C5 H5b 109.5 . . ?
C7 C5 H5a 109.5 . . ?
C7 C5 H5b 109.5 . . ?
C7 C5 H5c 109.5 . . ?
C11 C6 C1 122.6(7) . . ?
C14 C6 C1 118.1(7) . . ?
C14 C6 C11 119.3(8) . . ?
C5 C7 C2 110.8(7) . . ?
C9 C7 C2 110.0(7) . . ?
C9 C7 C5 110.9(7) . . ?
C10 C7 C2 112.7(7) . . ?
C10 C7 C5 106.7(7) . . ?
C10 C7 C9 105.5(7) . . ?
H8b C8 H8a 109.5 . . ?
H8c C8 H8a 109.5 . . ?
H8c C8 H8b 109.5 . . ?
C11 C8 H8a 109.5 . . ?
C11 C8 H8b 109.5 . . ?
C11 C8 H8c 109.5 . . ?
H9a C9 C7 109.5 . . ?
H9b C9 C7 109.5 . . ?
H9b C9 H9a 109.5 . . ?
H9c C9 C7 109.5 . . ?
H9c C9 H9a 109.5 . . ?
H9c C9 H9b 109.5 . . ?
H10a C10 C7 109.5 . . ?
H10b C10 C7 109.5 . . ?
H10b C10 H10a 109.5 . . ?
H10c C10 C7 109.5 . . ?
H10c C10 H10a 109.5 . . ?
H10c C10 H10b 109.5 . . ?
C8 C11 C6 110.3(8) . . ?
C12 C11 C6 113.7(8) . . ?
C12 C11 C8 105.5(8) . . ?
C13 C11 C6 108.3(7) . . ?
C13 C11 C8 111.8(9) . . ?
C13 C11 C12 107.1(9) . . ?
H12a C12 C11 109.5 . . ?
H12b C12 C11 109.5 . . ?
H12b C12 H12a 109.5 . . ?
H12c C12 C11 109.5 . . ?
H12c C12 H12a 109.5 . . ?
H12c C12 H12b 109.5 . . ?
H13a C13 C11 109.5 . . ?
H13b C13 C11 109.5 . . ?
H13b C13 H13a 109.5 . . ?
H13c C13 C11 109.5 . . ?
H13c C13 H13a 109.5 . . ?
H13c C13 H13b 109.5 . . ?
C6 C14 C4 122.6(8) . . ?
H14 C14 C4 118.7(5) . . ?
H14 C14 C6 118.7(5) . . ?
C16 C15 O2 121.6(7) . . ?
C20 C15 O2 120.5(7) . . ?
C20 C15 C16 117.9(7) . . ?
C17 C16 C15 120.3(8) . . ?
C21 C16 C15 121.7(7) . . ?
C21 C16 C17 118.0(8) . . ?
H17 C17 C16 119.7(6) . . ?
C18 C17 C16 120.5(9) . . ?
C18 C17 H17 119.7(6) . . ?
H18 C18 C17 120.6(6) . . ?
C19 C18 C17 118.9(9) . . ?
C19 C18 H18 120.6(6) . . ?
H19 C19 C18 117.9(6) . . ?
C20 C19 C18 124.2(9) . . ?
C20 C19 H19 117.9(6) . . ?
C19 C20 C15 118.0(8) . . ?
C25 C20 C15 122.8(7) . . ?
C25 C20 C19 119.1(8) . . ?
C22 C21 C16 109.7(8) . . ?
C23 C21 C16 110.7(7) . . ?
C23 C21 C22 111.4(9) . . ?
C24 C21 C16 113.3(8) . . ?
C24 C21 C22 106.0(8) . . ?
C24 C21 C23 105.7(9) . . ?
H22a C22 C21 109.5 . . ?
H22b C22 C21 109.5 . . ?
H22b C22 H22a 109.5 . . ?
H22c C22 C21 109.5 . . ?
H22c C22 H22a 109.5 . . ?
H22c C22 H22b 109.5 . . ?
H23a C23 C21 109.5 . . ?
H23b C23 C21 109.5 . . ?
H23b C23 H23a 109.5 . . ?
H23c C23 C21 109.5 . . ?
H23c C23 H23a 109.5 . . ?
H23c C23 H23b 109.5 . . ?
H24a C24 C21 109.5 . . ?
H24b C24 C21 109.5 . . ?
H24b C24 H24a 109.5 . . ?
H24c C24 C21 109.5 . . ?
H24c C24 H24a 109.5 . . ?
H24c C24 H24b 109.5 . . ?
Cs1 H24b C24 124(2) 2_656 . ?
C26 C25 C20 110.0(7) . . ?
C27 C25 C20 109.8(7) . . ?
C27 C25 C26 111.5(7) . . ?
C28 C25 C20 113.4(7) . . ?
C28 C25 C26 106.3(7) . . ?
C28 C25 C27 105.8(8) . . ?
H26a C26 C25 109.5 . . ?
H26b C26 C25 109.5 . . ?
H26b C26 H26a 109.5 . . ?
H26c C26 C25 109.5 . . ?
H26c C26 H26a 109.5 . . ?
H26c C26 H26b 109.5 . . ?
H27a C27 C25 109.5 . . ?
H27b C27 C25 109.5 . . ?
H27b C27 H27a 109.5 . . ?
H27c C27 C25 109.5 . . ?
H27c C27 H27a 109.5 . . ?
H27c C27 H27b 109.5 . . ?
H28a C28 C25 109.5 . . ?
H28b C28 C25 109.5 . . ?
H28b C28 H28a 109.5 . . ?
H28c C28 C25 109.5 . . ?
H28c C28 H28a 109.5 . . ?
H28c C28 H28b 109.5 . . ?
C30 C29 O3 118.1(14) . . ?
C34 C29 O3 122.7(14) . . ?
C34 C29 C30 119.2(11) . . ?
C31 C30 C29 118.3(12) . . ?
C41 C30 C29 122.0(14) . . ?
C41 C30 C31 119.7(15) . . ?
H31 C31 C30 117.5(9) . . ?
C32 C31 C30 124.9(15) . . ?
C32 C31 H31 117.5(9) . . ?
H32 C32 C31 121.8(9) . . ?
C33 C32 C31 116.4(14) . . ?
C33 C32 H32 121.8(9) . . ?
H33 C33 C32 117.5(9) . . ?
C34 C33 C32 124.9(14) . . ?
C34 C33 H33 117.5(9) . . ?
C33 C34 C29 116.2(12) . . ?
C45 C34 C29 123.9(14) . . ?
C45 C34 C33 119.9(14) . . ?
C36 C35 O3 121.2 . . ?
C40 C35 O3 118.6 . . ?
C40 C35 C36 120.0 . . ?
C37 C36 C35 120.0 . . ?
C41 C36 C35 120.7(12) . . ?
C41 C36 C37 119.3(12) . . ?
H37 C37 C36 120.0(5) . . ?
C38 C37 C36 120.0 . . ?
C38 C37 H37 120.0(5) . . ?
H38 C38 C37 120.0(5) . . ?
C39 C38 C37 120.0 . . ?
C39 C38 H38 120.0(5) . . ?
H39 C39 C38 120.0(5) . . ?
C40 C39 C38 120.0 . . ?
C40 C39 H39 120.0(5) . . ?
C39 C40 C35 120.0 . . ?
C45 C40 C35 129.4(12) . . ?
C45 C40 C39 110.3(11) . . ?
C36 C41 C30 10(2) . . ?
C42 C41 C30 107.8(12) . . ?
C42 C41 C36 116.6(12) . . ?
C43 C41 C30 114.4(12) . . ?
C43 C41 C36 104.9(13) . . ?
C43 C41 C42 108.8(8) . . ?
C44 C41 C30 112.8(10) . . ?
C44 C41 C36 113.3(10) . . ?
C44 C41 C42 106.9(8) . . ?
C44 C41 C43 105.8(8) . . ?
H42a C42 C41 109.5 . . ?
H42b C42 C41 109.5 . . ?
H42b C42 H42a 109.5 . . ?
H42c C42 C41 109.5 . . ?
H42c C42 H42a 109.5 . . ?
H42c C42 H42b 109.5 . . ?
H43a C43 C41 109.5 . . ?
H43b C43 C41 109.5 . . ?
H43b C43 H43a 109.5 . . ?
H43c C43 C41 109.5 . . ?
H43c C43 H43a 109.5 . . ?
H43c C43 H43b 109.5 . . ?
H44a C44 C41 109.5 . . ?
H44b C44 C41 109.5 . . ?
H44b C44 H44a 109.5 . . ?
H44c C44 C41 109.5 . . ?
H44c C44 H44a 109.5 . . ?
H44c C44 H44b 109.5 . . ?
C40 C45 C34 12.1(17) . . ?
C46 C45 C34 117.6(9) . . ?
C46 C45 C40 113.7(8) . . ?
C47 C45 C34 104.7(11) . . ?
C47 C45 C40 116.5(12) . . ?
C47 C45 C46 106.5(7) . . ?
C48 C45 C34 113.5(11) . . ?
C48 C45 C40 105.7(12) . . ?
C48 C45 C46 106.5(7) . . ?
C48 C45 C47 107.4(7) . . ?
H46a C46 C45 109.5 . . ?
H46b C46 C45 109.5 . . ?
H46b C46 H46a 109.5 . . ?
H46c C46 C45 109.5 . . ?
H46c C46 H46a 109.5 . . ?
H46c C46 H46b 109.5 . . ?
H47a C47 C45 109.5 . . ?
H47b C47 C45 109.5 . . ?
H47b C47 H47a 109.5 . . ?
H47c C47 C45 109.5 . . ?
H47c C47 H47a 109.5 . . ?
H47c C47 H47b 109.5 . . ?
H48a C48 C45 109.5 . . ?
H48b C48 C45 109.5 . . ?
H48b C48 H48a 109.5 . . ?
H48c C48 C45 109.5 . . ?
H48c C48 H48a 109.5 . . ?
H48c C48 H48b 109.5 . . ?
Cs1 Cs1 H24b 128.6(5) 3_556 2_646 ?
O4 Cs1 H24b 65.7(12) . 2_646 ?
C49 Cs1 H24b 87.7(13) . 2_646 ?
C49 Cs1 O4 22.7(3) . . ?
H49b Cs1 H24b 102.6(11) . 2_646 ?
H49b Cs1 O4 36.9(3) . . ?
H49b Cs1 C49 16.70(9) . . ?
C52 Cs1 H24b 55.3(10) . 2_646 ?
C52 Cs1 O4 14.5(3) . . ?
C52 Cs1 C49 36.23(12) . . ?
C52 Cs1 H49b 48.23(19) . . ?
O5 Cs1 H24b 75.1(6) . 2_646 ?
O5 Cs1 H24b 163.6(16) 3_556 2_646 ?
O5 Cs1 O4 117.4(8) . . ?
O5 Cs1 O4 125.8(8) 3_556 . ?
O5 Cs1 C49 122.0(8) . . ?
O5 Cs1 C49 105.5(7) 3_556 . ?
O5 Cs1 H49b 132.9(7) . . ?
O5 Cs1 H49b 89.4(7) 3_556 . ?
O5 Cs1 C52 118.4(7) . . ?
O5 Cs1 C52 133.2(7) 3_556 . ?
C53 Cs1 H24b 66.0(9) . 2_646 ?
C53 Cs1 O4 91.9(6) . . ?
C53 Cs1 C49 96.2(6) . . ?
C53 Cs1 H49b 109.0(6) . . ?
C53 Cs1 C52 95.2(6) . . ?
C53 Cs1 O5 120.7(7) . 3_556 ?
C53 Cs1 O5 26.2(4) . . ?
H53a Cs1 H24b 48.8(10) . 2_646 ?
H53a Cs1 O4 81.3(5) . . ?
H53a Cs1 C49 91.5(6) . . ?
H53a Cs1 H49b 106.9(6) . . ?
H53a Cs1 C52 81.5(5) . . ?
H53a Cs1 O5 138.1(6) . 3_556 ?
H53a Cs1 O5 37.0(6) . . ?
H53a Cs1 C53 17.5(2) . . ?
H53b Cs1 H24b 76.4(12) . 2_646 ?
H53b Cs1 O4 83.3(6) . . ?
H53b Cs1 C49 82.3(6) . . ?
H53b Cs1 H49b 93.1(6) . . ?
H53b Cs1 C52 90.5(6) . . ?
H53b Cs1 O5 40.0(6) . . ?
H53b Cs1 O5 114.4(8) . 3_556 ?
H53b Cs1 C53 17.7(2) . . ?
H53b Cs1 H53a 29.3(4) . . ?
C56 Cs1 H24b 152.1(10) 3_556 2_646 ?
C56 Cs1 O4 104.4(6) 3_556 . ?
C56 Cs1 C49 87.6(5) 3_556 . ?
C56 Cs1 H49b 70.9(5) 3_556 . ?
C56 Cs1 C52 109.1(5) 3_556 . ?
C56 Cs1 O5 129.7(5) 3_556 . ?
C56 Cs1 O5 25.0(2) 3_556 3_556 ?
C56 Cs1 C53 141.8(10) 3_556 . ?
C56 Cs1 H53a 158.8(10) 3_556 . ?
C56 Cs1 H53b 129.9(11) 3_556 . ?
H56a Cs1 H24b 139.2(9) 3_556 2_646 ?
H56a Cs1 O4 94.1(6) 3_556 . ?
H56a Cs1 C49 80.3(7) 3_556 . ?
H56a Cs1 H49b 64.0(7) 3_556 . ?
H56a Cs1 C52 96.9(6) 3_556 . ?
H56a Cs1 O5 143.2(5) 3_556 . ?
H56a Cs1 O5 38.4(4) 3_556 3_556 ?
H56a Cs1 C53 153.6(12) 3_556 . ?
H56a Cs1 H53a 167.4(11) 3_556 . ?
H56a Cs1 H53b 138.8(12) 3_556 . ?
H56a Cs1 C56 13.7(2) 3_556 3_556 ?
O7 Cs1 H24b 77.8(16) . 2_646 ?
O7 Cs1 O4 126.2(7) . . ?
O7 Cs1 C49 142.7(8) . . ?
O7 Cs1 H49b 138.9(9) . . ?
O7 Cs1 C52 111.9(7) . . ?
O7 Cs1 O5 87.5(11) . . ?
O7 Cs1 O5 85.8(8) . 3_556 ?
O7 Cs1 C53 108.4(10) . . ?
O7 Cs1 H53a 103.7(10) . . ?
O7 Cs1 H53b 125.8(10) . . ?
O7 Cs1 C56 89.6(9) . 3_556 ?
O7 Cs1 H56a 88.6(11) . 3_556 ?
C61 Cs1 H24b 137.7(14) 3_556 2_646 ?
C61 Cs1 H24b 83.3(15) . 2_646 ?
C61 Cs1 O4 98.6(7) 3_556 . ?
C61 Cs1 O4 145.7(7) . . ?
C61 Cs1 C49 78.1(7) 3_556 . ?
C61 Cs1 C49 167.2(6) . . ?
C61 Cs1 H49b 72.0(7) 3_556 . ?
C61 Cs1 H49b 162.6(6) . . ?
C61 Cs1 C52 113.1(7) 3_556 . ?
C61 Cs1 C52 131.6(6) . . ?
C61 Cs1 O5 64.3(8) . . ?
C61 Cs1 O5 56.5(7) 3_556 3_556 ?
C61 Cs1 O5 82.1(9) . 3_556 ?
C61 Cs1 O5 79.2(8) 3_556 . ?
C61 Cs1 C53 88.4(7) . . ?
C61 Cs1 C53 76.1(7) 3_556 . ?
C61 Cs1 H53a 91.5(7) 3_556 . ?
C61 Cs1 H53a 89.4(7) . . ?
C61 Cs1 H53b 62.4(8) 3_556 . ?
C61 Cs1 H53b 104.2(7) . . ?
C61 Cs1 C56 96.2(8) . 3_556 ?
C61 Cs1 C56 67.6(9) 3_556 3_556 ?
C61 Cs1 H56a 100.8(9) . 3_556 ?
C61 Cs1 H56a 77.6(10) 3_556 3_556 ?
C61 Cs1 O7 134.1(5) 3_556 . ?
C61 Cs1 O7 25.7(5) . . ?
H61b Cs1 H24b 69.8(14) . 2_646 ?
H61b Cs1 H24b 150.0(14) 3_556 2_646 ?
H61b Cs1 O4 100.2(7) 3_556 . ?
H61b Cs1 O4 135.2(7) . . ?
H61b Cs1 C49 78.0(6) 3_556 . ?
H61b Cs1 C49 157.5(6) . . ?
H61b Cs1 H49b 68.4(6) 3_556 . ?
H61b Cs1 H49b 169.7(6) . . ?
H61b Cs1 C52 114.2(6) 3_556 . ?
H61b Cs1 C52 122.7(6) . . ?
H61b Cs1 O5 90.2(7) 3_556 . ?
H61b Cs1 O5 96.8(9) . 3_556 ?
H61b Cs1 O5 53.2(8) . . ?
H61b Cs1 O5 45.3(7) 3_556 3_556 ?
H61b Cs1 C53 89.3(7) 3_556 . ?
H61b Cs1 C53 74.8(7) . . ?
H61b Cs1 H53a 104.8(7) 3_556 . ?
H61b Cs1 H53a 73.8(7) . . ?
H61b Cs1 H53b 91.8(7) . . ?
H61b Cs1 H53b 75.7(7) 3_556 . ?
H61b Cs1 C56 54.3(8) 3_556 3_556 ?
H61b Cs1 C56 112.4(7) . 3_556 ?
H61b Cs1 H56a 64.3(10) 3_556 3_556 ?
H61b Cs1 H56a 116.9(8) . 3_556 ?
H61b Cs1 O7 128.3(6) 3_556 . ?
H61b Cs1 O7 34.4(7) . . ?
H61b Cs1 C61 114.1(6) 3_556 . ?
H61b Cs1 C61 118.3(6) . 3_556 ?
H61b Cs1 C61 13.31(13) 3_556 3_556 ?
H61b Cs1 C61 16.3(2) . . ?
O9 Cs1 H24b 89.8(7) . 2_646 ?
O9 Cs1 O4 63.2(6) . . ?
O9 Cs1 C49 66.5(6) . . ?
O9 Cs1 H49b 59.8(6) . . ?
O9 Cs1 C52 57.2(5) . . ?
O9 Cs1 O5 86.7(8) . 3_556 ?
O9 Cs1 O5 161.7(8) . . ?
O9 Cs1 C53 151.5(7) . . ?
O9 Cs1 H53a 135.0(7) . . ?
O9 Cs1 H53b 146.5(7) . . ?
O9 Cs1 C56 63.2(8) . 3_556 ?
O9 Cs1 H56a 49.6(9) . 3_556 ?
O9 Cs1 O7 79.1(10) . . ?
O9 Cs1 C61 119.1(8) . 3_556 ?
O9 Cs1 C61 104.3(7) . . ?
O9 Cs1 H61b 112.2(7) . . ?
O9 Cs1 H61b 107.8(8) . 3_556 ?
C49 O4 Cs1 110.7 . . ?
C52 O4 Cs1 137.5 . . ?
C52 O4 C49 108.0 . . ?
O4 C49 Cs1 46.6(7) . . ?
H49a C49 Cs1 95.2(3) . . ?
H49a C49 O4 110.1(7) . . ?
H49b C49 Cs1 74.2(3) . . ?
H49b C49 O4 110.1(7) . . ?
H49b C49 H49a 108.4 . . ?
C50 C49 Cs1 150.5(7) . . ?
C50 C49 O4 108.0 . . ?
C50 C49 H49a 110.1(7) . . ?
C50 C49 H49b 110.1(6) . . ?
C49 H49b Cs1 89.1(3) . . ?
H50a C50 C49 110.1(7) . . ?
H50b C50 C49 110.1(6) . . ?
H50b C50 H50a 108.43004123(2) . . ?
C51 C50 C49 108.0 . . ?
C51 C50 H50a 110.1(7) . . ?
C51 C50 H50b 110.1(7) . . ?
H51a C51 C50 110.1(7) . . ?
H51b C51 C50 110.1(7) . . ?
H51b C51 H51a 108.4 . . ?
C52 C51 C50 108.0 . . ?
C52 C51 H51a 110.1(6) . . ?
C52 C51 H51b 110.1(7) . . ?
O4 C52 Cs1 28.1(6) . . ?
C51 C52 Cs1 132.7(6) . . ?
C51 C52 O4 108.0 . . ?
H52a C52 Cs1 105.3(3) . . ?
H52a C52 O4 110.1(7) . . ?
H52a C52 C51 110.1(6) . . ?
H52b C52 Cs1 86.6(2) . . ?
H52b C52 O4 110.1(7) . . ?
H52b C52 C51 110.1(7) . . ?
H52b C52 H52a 108.430041233(15) . . ?
C53 O5 Cs1 89.5 . . ?
C53 O5 Cs1 129.5 . 3_556 ?
C56 O5 Cs1 157.9 . . ?
C56 O5 Cs1 83.1 . 3_556 ?
C56 O5 C53 108.0 . . ?
O5 C53 Cs1 64.3(19) . . ?
H53a C53 Cs1 84.8(5) . . ?
H53a C53 O5 110.1(14) . . ?
H53b C53 Cs1 64.0(6) . . ?
H53b C53 O5 110.1(15) . . ?
H53b C53 H53a 108.4 . . ?
C54 C53 Cs1 165.1(16) . . ?
C54 C53 O5 108.00000000(3) . . ?
C54 C53 H53a 110.1(13) . . ?
C54 C53 H53b 110.1(14) . . ?
C53 H53a Cs1 77.7(5) . . ?
C53 H53b Cs1 98.3(6) . . ?
H54a C54 C53 110.1(14) . . ?
H54b C54 C53 110.1(13) . . ?
H54b C54 H54a 108.430041(18) . . ?
C55 C54 C53 108.0 . . ?
C55 C54 H54a 110.1(15) . . ?
C55 C54 H54b 110.1(15) . . ?
H55a C55 C54 110.1(15) . . ?
H55b C55 C54 110.1(15) . . ?
H55b C55 H55a 108.43004(2) . . ?
C56 C55 C54 108.00000000(3) . . ?
C56 C55 H55a 110.1(13) . . ?
C56 C55 H55b 110.1(14) . . ?
O5 C56 Cs1 71.9(17) . 3_556 ?
C55 C56 Cs1 132.0(15) . 3_556 ?
C55 C56 O5 108.0 . . ?
H56a C56 Cs1 39.3(6) . 3_556 ?
H56a C56 O5 110.1(14) . . ?
H56a C56 C55 110.1(13) . . ?
H56b C56 Cs1 114.7(6) . 3_556 ?
H56b C56 O5 110.1(15) . . ?
H56b C56 C55 110.1(14) . . ?
H56b C56 H56a 108.4 . . ?
C56 H56a Cs1 127.1(7) . 3_556 ?
C61 O7 Cs1 100.2 . . ?
C64 O7 Cs1 142.1 . . ?
C64 O7 C61 108.0 . . ?
O7 C61 Cs1 110.6(18) . 3_556 ?
O7 C61 Cs1 54.1(17) . . ?
H61a C61 Cs1 64.7(6) . . ?
H61a C61 Cs1 0.7(6) . 3_556 ?
H61a C61 O7 110.1(14) . . ?
H61b C61 Cs1 108.6(5) . 3_556 ?
H61b C61 Cs1 98.1(6) . . ?
H61b C61 O7 110.1(15) . . ?
H61b C61 H61a 108.43004123(4) . . ?
C62 C61 Cs1 109.4(17) . 3_556 ?
C62 C61 Cs1 151.1(17) . . ?
C62 C61 O7 108.000000000(19) . . ?
C62 C61 H61a 110.1(13) . . ?
C62 C61 H61b 110.1(14) . . ?
C61 H61b Cs1 65.6(5) . . ?
C61 H61b Cs1 58.1(4) . 3_556 ?
H62a C62 C61 110.1(13) . . ?
H62b C62 C61 110.1(14) . . ?
H62b C62 H62a 108.43004123(2) . . ?
C63 C62 C61 108.0 . . ?
C63 C62 H62a 110.1(15) . . ?
C63 C62 H62b 110.1(15) . . ?
H63a C63 C62 110.1(15) . . ?
H63b C63 C62 110.1(15) . . ?
H63b C63 H63a 108.4 . . ?
C64 C63 C62 108.0 . . ?
C64 C63 H63a 110.1(14) . . ?
C64 C63 H63b 110.1(13) . . ?
C63 C64 O7 108.0 . . ?
H64a C64 O7 110.1(14) . . ?
H64a C64 C63 110.1(13) . . ?
H64b C64 O7 110.1(15) . . ?
H64b C64 C63 110.1(14) . . ?
H64b C64 H64a 108.4 . . ?
C69 O9 Cs1 122.3 . . ?
C72 O9 Cs1 129.6 . . ?
C72 O9 C69 108.0 . . ?
H69a C69 O9 110.1(15) . . ?
H69b C69 O9 110.1(15) . . ?
H69b C69 H69a 108.430041(18) . . ?
C70 C69 O9 108.00000000(4) . . ?
C70 C69 H69a 110.1(15) . . ?
C70 C69 H69b 110.1(15) . . ?
H70a C70 C69 110.1(15) . . ?
H70b C70 C69 110.1(15) . . ?
H70b C70 H70a 108.4 . . ?
C71 C70 C69 108.0 . . ?
C71 C70 H70a 110.1(16) . . ?
C71 C70 H70b 110.1(16) . . ?
H71a C71 C70 110.1(16) . . ?
H71b C71 C70 110.1(16) . . ?
H71b C71 H71a 108.43004123(4) . . ?
C72 C71 C70 108.000000000(15) . . ?
C72 C71 H71a 110.1(14) . . ?
C72 C71 H71b 110.1(14) . . ?
C71 C72 O9 108.0 . . ?
H72a C72 O9 110.1(16) . . ?
H72a C72 C71 110.1(14) . . ?
H72b C72 O9 110.1(16) . . ?
H72b C72 C71 110.1(14) . . ?
H72b C72 H72a 108.43004123(4) . . ?
C60 O6 C57 108.0 . . ?
H57a C57 O6 110.1(15) . . ?
H57b C57 O6 110.1(15) . . ?
H57b C57 H57a 108.43004123(3) . . ?
C58 C57 O6 108.0 . . ?
C58 C57 H57a 110.1(14) . . ?
C58 C57 H57b 110.1(13) . . ?
H58a C58 C57 110.1(14) . . ?
H58b C58 C57 110.1(13) . . ?
H58b C58 H58a 108.430041233(15) . . ?
C59 C58 C57 108.0 . . ?
C59 C58 H58a 110.1(16) . . ?
C59 C58 H58b 110.1(16) . . ?
H59a C59 C58 110.1(16) . . ?
H59b C59 C58 110.1(16) . . ?
H59b C59 H59a 108.4 . . ?
C60 C59 C58 108.0 . . ?
C60 C59 H59a 110.1(13) . . ?
C60 C59 H59b 110.1(14) . . ?
C59 C60 O6 108.00000000(4) . . ?
H60a C60 O6 110.1(15) . . ?
H60a C60 C59 110.1(14) . . ?
H60b C60 O6 110.1(15) . . ?
H60b C60 C59 110.1(13) . . ?
H60b C60 H60a 108.43004123(4) . . ?
C68 O8 C65 108.0 . . ?
H65a C65 O8 110.1(14) . . ?
H65b C65 O8 110.1(15) . . ?
H65b C65 H65a 108.43004(3) . . ?
C66 C65 O8 108.000000000(15) . . ?
C66 C65 H65a 110.1(14) . . ?
C66 C65 H65b 110.1(14) . . ?
H66a C66 C65 110.1(14) . . ?
H66b C66 C65 110.1(14) . . ?
H66b C66 H66a 108.43004(2) . . ?
C67 C66 C65 108.00000000(4) . . ?
C67 C66 H66a 110.1(16) . . ?
C67 C66 H66b 110.1(15) . . ?
H67a C67 C66 110.1(16) . . ?
H67b C67 C66 110.1(15) . . ?
H67b C67 H67a 108.430041233(15) . . ?
C68 C67 C66 108.0 . . ?
C68 C67 H67a 110.1(14) . . ?
C68 C67 H67b 110.1(14) . . ?
C67 C68 O8 108.00000000(3) . . ?
H68a C68 O8 110.1(15) . . ?
H68a C68 C67 110.1(14) . . ?
H68b C68 O8 110.1(15) . . ?
H68b C68 C67 110.1(14) . . ?
H68b C68 H68a 108.43004(2) . . ?
C76 O10 C73 108.0 . . ?
H73a C73 O10 110.1(15) . . ?
H73b C73 O10 110.1(15) . . ?
H73b C73 H73a 108.43004123(3) . . ?
C74 C73 O10 108.00000000(3) . . ?
C74 C73 H73a 110.1(14) . . ?
C74 C73 H73b 110.1(14) . . ?
H74a C74 C73 110.1(14) . . ?
H74b C74 C73 110.1(14) . . ?
H74b C74 H74a 108.43004123(4) . . ?
C75 C74 C73 108.00000000(3) . . ?
C75 C74 H74a 110.1(16) . . ?
C75 C74 H74b 110.1(16) . . ?
H75a C75 C74 110.1(16) . . ?
H75b C75 C74 110.1(16) . . ?
H75b C75 H75a 108.43004123(4) . . ?
C76 C75 C74 108.00000000(3) . . ?
C76 C75 H75a 110.1(14) . . ?
C76 C75 H75b 110.1(14) . . ?
C75 C76 O10 108.000000000(16) . . ?
H76a C76 O10 110.1(15) . . ?
H76a C76 C75 110.1(14) . . ?
H76b C76 O10 110.1(15) . . ?
H76b C76 C75 110.1(14) . . ?
H76b C76 H76a 108.43004123(4) . . ?

loop_
_geom_bond_atom_site_label_1
_geom_bond_atom_site_label_2
_geom_bond_distance
_geom_bond_site_symmetry_2
_geom_bond_publ_flag
U1 O1 2.215(4) . ?
U1 O2 2.226(4) . ?
U1 O3 2.178(4) . ?
U1 N1 2.0612(5) 3_666 ?
O1 C1 1.346(8) . ?
O2 C15 1.326(9) . ?
O3 C29 1.344(15) . ?
O3 C35 1.340(14) . ?
C1 C2 1.425(11) . ?
C1 C6 1.428(11) . ?
C2 C3 1.395(11) . ?
C2 C7 1.520(11) . ?
C3 H3 0.9500 . ?
C3 C4 1.380(13) . ?
C4 H4 0.9500 . ?
C4 C14 1.358(13) . ?
C5 H5a 0.9800 . ?
C5 H5b 0.9800 . ?
C5 H5c 0.9800 . ?
C5 C7 1.534(11) . ?
C6 C11 1.520(11) . ?
C6 C14 1.387(11) . ?
C7 C9 1.540(11) . ?
C7 C10 1.516(11) . ?
C8 H8a 0.9800 . ?
C8 H8b 0.9800 . ?
C8 H8c 0.9800 . ?
C8 C11 1.543(14) . ?
C9 H9a 0.9800 . ?
C9 H9b 0.9800 . ?
C9 H9c 0.9800 . ?
C10 H10a 0.9800 . ?
C10 H10b 0.9800 . ?
C10 H10c 0.9800 . ?
C11 C12 1.528(12) . ?
C11 C13 1.546(13) . ?
C12 H12a 0.9800 . ?
C12 H12b 0.9800 . ?
C12 H12c 0.9800 . ?
C13 H13a 0.9800 . ?
C13 H13b 0.9800 . ?
C13 H13c 0.9800 . ?
C14 H14 0.9500 . ?
C15 C16 1.428(11) . ?
C15 C20 1.432(11) . ?
C16 C17 1.384(12) . ?
C16 C21 1.538(12) . ?
C17 H17 0.9500 . ?
C17 C18 1.393(14) . ?
C18 H18 0.9500 . ?
C18 C19 1.351(15) . ?
C19 H19 0.9500 . ?
C19 C20 1.376(11) . ?
C20 C25 1.530(12) . ?
C21 C22 1.523(14) . ?
C21 C23 1.530(13) . ?
C21 C24 1.530(13) . ?
C22 H22a 0.9800 . ?
C22 H22b 0.9800 . ?
C22 H22c 0.9800 . ?
C23 H23a 0.9800 . ?
C23 H23b 0.9800 . ?
C23 H23c 0.9800 . ?
C24 H24a 0.9800 . ?
C24 H24b 0.9800 . ?
C24 H24c 0.9800 . ?
H24b Cs1 3.39(3) 2_656 ?
C25 C26 1.531(11) . ?
C25 C27 1.534(11) . ?
C25 C28 1.535(11) . ?
C26 H26a 0.9800 . ?
C26 H26b 0.9800 . ?
C26 H26c 0.9800 . ?
C27 H27a 0.9800 . ?
C27 H27b 0.9800 . ?
C27 H27c 0.9800 . ?
C28 H28a 0.9800 . ?
C28 H28b 0.9800 . ?
C28 H28c 0.9800 . ?
C29 C30 1.446(18) . ?
C29 C34 1.438(18) . ?
C30 C31 1.34(2) . ?
C30 C41 1.536(16) . ?
C31 H31 0.9500 . ?
C31 C32 1.36(2) . ?
C32 H32 0.9500 . ?
C32 C33 1.39(2) . ?
C33 H33 0.9500 . ?
C33 C34 1.38(2) . ?
C34 C45 1.546(15) . ?
C35 C36 1.3900 . ?
C35 C40 1.3900 . ?
C36 C37 1.3900 . ?
C36 C41 1.570(14) . ?
C37 H37 0.9500 . ?
C37 C38 1.3900 . ?
C38 H38 0.9500 . ?
C38 C39 1.3900 . ?
C39 H39 0.9500 . ?
C39 C40 1.3900 . ?
C40 C45 1.563(14) . ?
C41 C42 1.493(13) . ?
C41 C43 1.517(12) . ?
C41 C44 1.532(11) . ?
C42 H42a 0.9800 . ?
C42 H42b 0.9800 . ?
C42 H42c 0.9800 . ?
C43 H43a 0.9800 . ?
C43 H43b 0.9800 . ?
C43 H43c 0.9800 . ?
C44 H44a 0.9800 . ?
C44 H44b 0.9800 . ?
C44 H44c 0.9800 . ?
C45 C46 1.509(10) . ?
C45 C47 1.542(12) . ?
C45 C48 1.535(12) . ?
C46 H46a 0.9800 . ?
C46 H46b 0.9800 . ?
C46 H46c 0.9800 . ?
C47 H47a 0.9800 . ?
C47 H47b 0.9800 . ?
C47 H47c 0.9800 . ?
C48 H48a 0.9800 . ?
C48 H48b 0.9800 . ?
C48 H48c 0.9800 . ?
Cs1 Cs1 3.725(6) 3_556 ?
Cs1 O4 2.676(11) . ?
Cs1 C49 3.445(17) . ?
Cs1 H49b 3.315(18) . ?
Cs1 C52 3.844(16) . ?
Cs1 O5 3.20(3) 3_556 ?
Cs1 O5 2.90(3) . ?
Cs1 C53 3.22(4) . ?
Cs1 H53a 3.28(4) . ?
Cs1 H53b 2.92(4) . ?
Cs1 C56 3.34(4) 3_556 ?
Cs1 H56a 2.65(4) 3_556 ?
Cs1 O7 2.65(2) . ?
Cs1 C61 3.65(3) 3_556 ?
Cs1 C61 3.22(4) . ?
Cs1 H61b 3.50(4) . ?
Cs1 H61b 4.08(3) 3_556 ?
Cs1 O9 3.56(2) . ?
O4 C49 1.4200 . ?
O4 C52 1.4200 . ?
C49 H49a 0.9900 . ?
C49 H49b 0.9900 . ?
C49 C50 1.4200 . ?
C50 H50a 0.9900 . ?
C50 H50b 0.9900 . ?
C50 C51 1.4200 . ?
C51 H51a 0.9900 . ?
C51 H51b 0.9900 . ?
C51 C52 1.4200 . ?
C52 H52a 0.9900 . ?
C52 H52b 0.9900 . ?
O5 C53 1.4200 . ?
O5 C56 1.4200 . ?
C53 H53a 0.9900 . ?
C53 H53b 0.9900 . ?
C53 C54 1.4200 . ?
C54 H54a 0.9900 . ?
C54 H54b 0.9900 . ?
C54 C55 1.4200 . ?
C55 H55a 0.9900 . ?
C55 H55b 0.9900 . ?
C55 C56 1.4200 . ?
C56 H56a 0.9900 . ?
C56 H56b 0.9900 . ?
O7 C61 1.4200 . ?
O7 C64 1.4200 . ?
C61 H61a 0.9900 . ?
C61 H61b 0.9900 . ?
C61 C62 1.4200 . ?
C62 H62a 0.9900 . ?
C62 H62b 0.9900 . ?
C62 C63 1.4200 . ?
C63 H63a 0.9900 . ?
C63 H63b 0.9900 . ?
C63 C64 1.4200 . ?
C64 H64a 0.9900 . ?
C64 H64b 0.9900 . ?
O9 C69 1.4200 . ?
O9 C72 1.4200 . ?
C69 H69a 0.9900 . ?
C69 H69b 0.9900 . ?
C69 C70 1.4200 . ?
C70 H70a 0.9900 . ?
C70 H70b 0.9900 . ?
C70 C71 1.4200 . ?
C71 H71a 0.9900 . ?
C71 H71b 0.9900 . ?
C71 C72 1.4200 . ?
C72 H72a 0.9900 . ?
C72 H72b 0.9900 . ?
O6 C57 1.4200 . ?
O6 C60 1.4200 . ?
C57 H57a 0.9900 . ?
C57 H57b 0.9900 . ?
C57 C58 1.4200 . ?
C58 H58a 0.9900 . ?
C58 H58b 0.9900 . ?
C58 C59 1.4200 . ?
C59 H59a 0.9900 . ?
C59 H59b 0.9900 . ?
C59 C60 1.4200 . ?
C60 H60a 0.9900 . ?
C60 H60b 0.9900 . ?
O8 C65 1.4200 . ?
O8 C68 1.4200 . ?
C65 H65a 0.9900 . ?
C65 H65b 0.9900 . ?
C65 C66 1.4200 . ?
C66 H66a 0.9900 . ?
C66 H66b 0.9900 . ?
C66 C67 1.4200 . ?
C67 H67a 0.9900 . ?
C67 H67b 0.9900 . ?
C67 C68 1.4200 . ?
C68 H68a 0.9900 . ?
C68 H68b 0.9900 . ?
O10 C73 1.4200 . ?
O10 C76 1.4200 . ?
C73 H73a 0.9900 . ?
C73 H73b 0.9900 . ?
C73 C74 1.4200 . ?
C74 H74a 0.9900 . ?
C74 H74b 0.9900 . ?
C74 C75 1.4200 . ?
C75 H75a 0.9900 . ?
C75 H75b 0.9900 . ?
C75 C76 1.4200 . ?
C76 H76a 0.9900 . ?
C76 H76b 0.9900 . ?

loop_
_geom_torsion_atom_site_label_1
_geom_torsion_atom_site_label_2
_geom_torsion_atom_site_label_3
_geom_torsion_atom_site_label_4
_geom_torsion
_geom_torsion_site_symmetry_1
_geom_torsion_site_symmetry_2
_geom_torsion_site_symmetry_3
_geom_torsion_site_symmetry_4
_geom_torsion_publ_flag
U1 O3 C29 C30 -165(6) . . . . ?
U1 O3 C29 C34 15(6) . . . . ?
U1 O3 C35 C36 158(8) . . . . ?
U1 O3 C35 C40 -18(8) . . . . ?
O1 C1 C2 C3 -174.0(7) . . . . ?
O1 C1 C2 C7 6.3(8) . . . . ?
O1 C1 C6 C11 -4.0(8) . . . . ?
O1 C1 C6 C14 173.2(7) . . . . ?
O2 C15 C16 C17 -174.6(8) . . . . ?
O2 C15 C16 C21 3.4(9) . . . . ?
O2 C15 C20 C19 175.0(8) . . . . ?
O2 C15 C20 C25 -4.3(8) . . . . ?
O3 C29 C30 C31 176.8(18) . . . . ?
O3 C29 C30 C41 -3(3) . . . . ?
O3 C29 C34 C33 -177.1(19) . . . . ?
O3 C29 C34 C45 4(3) . . . . ?
O3 C35 C36 C37 -175.8(12) . . . . ?
O3 C35 C36 C41 7(4) . . . . ?
O3 C35 C40 C39 175.9(11) . . . . ?
O3 C35 C40 C45 -11(4) . . . . ?
C1 C2 C3 C4 -2.0(9) . . . . ?
C1 C2 C7 C5 -67.0(8) . . . . ?
C1 C2 C7 C9 55.9(8) . . . . ?
C1 C2 C7 C10 173.4(8) . . . . ?
C1 C6 C11 C8 -54.8(8) . . . . ?
C1 C6 C11 C12 -173.1(9) . . . . ?
C1 C6 C11 C13 67.9(9) . . . . ?
C1 C6 C14 C4 3.7(9) . . . . ?
C2 C3 C4 C14 -0.5(10) . . . . ?
C3 C4 C14 C6 -0.4(12) . . . . ?
C4 C14 C6 C11 -179.1(9) . . . . ?
C15 C16 C17 C18 -2.5(11) . . . . ?
C15 C16 C21 C22 58.7(9) . . . . ?
C15 C16 C21 C23 -64.6(9) . . . . ?
C15 C16 C21 C24 176.9(10) . . . . ?
C15 C20 C19 C18 1.8(11) . . . . ?
C15 C20 C25 C26 66.0(8) . . . . ?
C15 C20 C25 C27 -57.0(8) . . . . ?
C15 C20 C25 C28 -175.1(9) . . . . ?
C16 C17 C18 C19 -0.1(13) . . . . ?
C17 C18 C19 C20 0.4(15) . . . . ?
C18 C19 C20 C25 -178.8(11) . . . . ?
C19 C20 C25 C26 -113.3(9) . . . . ?
C19 C20 C25 C27 123.6(9) . . . . ?
C19 C20 C25 C28 5.5(10) . . . . ?
C29 C30 C31 C32 3(3) . . . . ?
C29 C30 C41 C36 -82(5) . . . . ?
C29 C30 C41 C42 65.4(18) . . . . ?
C29 C30 C41 C43 -55.8(19) . . . . ?
C29 C30 C41 C44 -176.8(16) . . . . ?
C29 C34 C33 C32 -2(2) . . . . ?
C29 C34 C45 C40 67(4) . . . . ?
C29 C34 C45 C46 -7(2) . . . . ?
C29 C34 C45 C47 -125.0(17) . . . . ?
C29 C34 C45 C48 118.3(17) . . . . ?
C30 C31 C32 C33 -2(3) . . . . ?
C30 C41 C36 C35 86(7) . . . . ?
C30 C41 C36 C37 -92(7) . . . . ?
C31 C32 C33 C34 2(3) . . . . ?
C32 C33 C34 C45 177(2) . . . . ?
C33 C34 C45 C40 -112(4) . . . . ?
C33 C34 C45 C46 173.9(16) . . . . ?
C33 C34 C45 C47 56(2) . . . . ?
C33 C34 C45 C48 -61(2) . . . . ?
C34 C45 C40 C35 -96(7) . . . . ?
C34 C45 C40 C39 77(7) . . . . ?
C35 C36 C37 C38 0(2) . . . . ?
C35 C36 C41 C42 50.8(15) . . . . ?
C35 C36 C41 C43 -69.5(14) . . . . ?
C35 C36 C41 C44 175.6(12) . . . . ?
C35 C40 C39 C38 -0.0(18) . . . . ?
C35 C40 C45 C46 15.1(18) . . . . ?
C35 C40 C45 C47 -109.3(14) . . . . ?
C35 C40 C45 C48 131.6(14) . . . . ?
C36 C37 C38 C39 -0.0(18) . . . . ?
C37 C38 C39 C40 0(2) . . . . ?
C38 C39 C40 C45 -174.4(10) . . . . ?
C39 C40 C45 C46 -171.2(12) . . . . ?
C39 C40 C45 C47 64.4(17) . . . . ?
C39 C40 C45 C48 -54.7(16) . . . . ?
Cs1 O4 C49 C50 162.1(5) . . . . ?
Cs1 O4 C52 C51 -154.9(8) . . . . ?
Cs1 C49 O4 C52 -162.1(11) . . . . ?
Cs1 C49 C50 C51 27(2) . . . . ?
Cs1 C52 O4 C49 154.9(16) . . . . ?
Cs1 C52 C51 C50 -15.8(16) . . . . ?
Cs1 O5 C53 Cs1 70(2) 3_556 . . . ?
Cs1 O5 C53 C54 -96(2) 3_556 . . . ?
Cs1 O5 C53 C54 -166.2(11) . . . . ?
Cs1 O5 C56 Cs1 11(4) . . . 3_556 ?
Cs1 O5 C56 C55 129.4(13) 3_556 . . . ?
Cs1 O5 C56 C55 141(4) . . . . ?
Cs1 C53 O5 Cs1 70.2(12) . . . 3_556 ?
Cs1 C53 O5 C56 166.2(16) . . . . ?
Cs1 C53 C54 C55 -57(8) . . . . ?
Cs1 C56 O5 Cs1 11(4) 3_556 . . . ?
Cs1 C56 O5 C53 -129.4(15) 3_556 . . . ?
Cs1 C56 C55 C54 82(3) 3_556 . . . ?
Cs1 O7 C61 Cs1 -34.6(12) . . . 3_556 ?
Cs1 O7 C61 C62 -154.3(11) . . . . ?
Cs1 O7 C64 C63 136(2) . . . . ?
Cs1 C61 O7 Cs1 -34.6(13) 3_556 . . . ?
Cs1 C61 O7 C64 154.3(19) . . . . ?
Cs1 C61 O7 C64 119.7(17) 3_556 . . . ?
Cs1 C61 C62 C63 -120.4(16) 3_556 . . . ?
Cs1 C61 C62 C63 -47(4) . . . . ?
Cs1 O9 C69 C70 -176.7(13) . . . . ?
Cs1 O9 C72 C71 176.4(14) . . . . ?
O4 C49 C50 C51 -0.0(16) . . . . ?
O4 C52 C51 C50 0.0(16) . . . . ?
C49 C50 C51 C52 0.0(14) . . . . ?
O5 C53 C54 C55 -0(3) . . . . ?
O5 C56 C55 C54 -0(3) . . . . ?
C53 C54 C55 C56 0(3) . . . . ?
O7 C61 C62 C63 0(3) . . . . ?
O7 C64 C63 C62 0(3) . . . . ?
C61 C62 C63 C64 -0(3) . . . . ?
O9 C69 C70 C71 0(3) . . . . ?
O9 C72 C71 C70 0(3) . . . . ?
C69 C70 C71 C72 0(3) . . . . ?
O6 C57 C58 C59 0(3) . . . . ?
O6 C60 C59 C58 0(3) . . . . ?
C57 C58 C59 C60 0(3) . . . . ?
O8 C65 C66 C67 0(3) . . . . ?
O8 C68 C67 C66 0(3) . . . . ?
C65 C66 C67 C68 -0(3) . . . . ?
O10 C73 C74 C75 0(3) . . . . ?
O10 C76 C75 C74 0(3) . . . . ?
C73 C74 C75 C76 0(3) . . . . ?

loop_
_restr_equal_distance_atom_site_label_1
_restr_equal_distance_atom_site_label_2
_restr_equal_distance_site_symmetry_2
_restr_equal_distance_class_id
O3 C29 1 1
O3 C35 1 1
C41 C30 1 2
C41 C36 1 2
C45 C34 1 2
C45 C40 1 2

loop_
_restr_equal_distance_class_class_id
_restr_equal_distance_class_target_weight_param
_restr_equal_distance_class_average
_restr_equal_distance_class_esd
_restr_equal_distance_class_diff_max
1 0.0200 1.3420 0.0023 0.0023
2 0.0200 1.5538 0.0137 0.0182

loop_
_restr_U_iso_atom_site_label
_restr_U_iso_weight_param
O9 0.0100
C69 0.0100
C70 0.0100
C71 0.0100
C72 0.0100
O10 0.0100
C73 0.0100
C74 0.0100
C75 0.0100
C76 0.0100

loop_
_restr_U_similar_atom_site_label_1
_restr_U_similar_atom_site_label_2
_restr_U_similar_weight_param
O3 C29 0.0200
O3 C35 0.0200
C29 C30 0.0200
C29 C34 0.0200
C29 C35 0.0200
C29 C36 0.0200
C29 C40 0.0200
C30 C31 0.0200
C30 C35 0.0200
C30 C36 0.0200
C30 C37 0.0200
C30 C41 0.0200
C31 C32 0.0200
C31 C36 0.0200
C31 C37 0.0200
C31 C38 0.0200
C32 C33 0.0200
C32 C37 0.0200
C32 C38 0.0200
C32 C39 0.0200
C33 C34 0.0200
C33 C38 0.0200
C33 C39 0.0200
C33 C40 0.0200
C34 C35 0.0200
C34 C39 0.0200
C34 C40 0.0200
C34 C45 0.0200
C35 C36 0.0200
C35 C40 0.0200
C36 C37 0.0200
C36 C41 0.0200
C37 C38 0.0200
C38 C39 0.0200
C39 C40 0.0200
C40 C45 0.0200
Cs1 O4 0.0100
Cs1 C49 0.0100
Cs1 C53 0.0100
Cs1 O7 0.0100
Cs1 C61 0.0100
O4 C49 0.0100
O4 C52 0.0100
C49 C50 0.0100
C50 C51 0.0100
C51 C52 0.0100
O5 C53 0.0100
O5 C56 0.0100
O5 O6 0.0100
O5 C57 0.0100
C53 C54 0.0100
C53 C57 0.0100
C53 C58 0.0100
C54 C55 0.0100
C54 C58 0.0100
C54 C59 0.0100
C55 C56 0.0100
C55 O6 0.0100
C55 C57 0.0100
C55 C58 0.0100
C55 C59 0.0100
C55 C60 0.0100
C56 O6 0.0100
C56 C57 0.0100
C56 C58 0.0100
C56 C59 0.0100
C56 C60 0.0100
O7 C61 0.0100
O7 C64 0.0100
O7 C67 0.0100
O7 C68 0.0100
C61 C62 0.0100
C61 O8 0.0100
C61 C67 0.0100
C61 C68 0.0100
C62 C63 0.0100
C62 O8 0.0100
C62 C65 0.0100
C62 C66 0.0100
C62 C67 0.0100
C62 C68 0.0100
C63 C64 0.0100
C63 C65 0.0100
C63 C66 0.0100
C63 C67 0.0100
C63 C68 0.0100
C64 C66 0.0100
C64 C67 0.0100
C64 C68 0.0100
O9 C69 0.0100
O9 C72 0.0100
O9 C74 0.0100
O9 C75 0.0100
C69 C70 0.0100
C69 C75 0.0100
C69 C76 0.0100
C70 C71 0.0100
C70 O10 0.0100
C70 C73 0.0100
C70 C74 0.0100
C70 C75 0.0100
C70 C76 0.0100
C71 C72 0.0100
C71 O10 0.0100
C71 C73 0.0100
C71 C74 0.0100
C71 C75 0.0100
C71 C76 0.0100
C72 C74 0.0100
C72 C75 0.0100
O6 C57 0.0100
O6 C60 0.0100
C57 C58 0.0100
C58 C59 0.0100
C59 C60 0.0100
O8 C65 0.0100
O8 C68 0.0100
C65 C66 0.0100
C66 C67 0.0100
C67 C68 0.0100
O10 C73 0.0100
O10 C76 0.0100
C73 C74 0.0100
C74 C75 0.0100
C75 C76 0.0100

loop_
_exptl_oxdiff_crystal_face_indexfrac_h
_exptl_oxdiff_crystal_face_indexfrac_k
_exptl_oxdiff_crystal_face_indexfrac_l
_exptl_oxdiff_crystal_face_x
_exptl_oxdiff_crystal_face_y
_exptl_oxdiff_crystal_face_z
0.4659 -3.7122 12.6635 0.9532 0.0759 -0.2925
-5.5153 -6.2743 10.1600 0.9040 -0.2160 0.3688
9.4142 -0.1474 0.1485 -0.0531 0.0420 -0.9977
2.8302 11.6994 1.3482 -0.2748 0.9265 -0.2571
-4.8024 10.3811 4.3843 0.0218 0.8724 0.4882
1.7330 10.9425 5.3812 0.0252 0.9760 -0.2164
-9.2401 2.7306 0.2613 0.0031 0.1633 0.9866
-7.5466 -2.1331 -5.9191 -0.2792 -0.3627 0.8891
-1.8733 6.4045 11.7087 0.6080 0.7934 0.0279
4.8001 4.2921 9.3435 0.4643 0.6047 -0.6471
-9.1487 -3.5836 1.1042 0.2449 -0.2848 0.9268
3.2429 -6.4247 9.6709 0.8131 -0.1953 -0.5484
-0.7641 -11.7427 4.4410 0.6486 -0.7585 -0.0631
-1.2106 -12.3160 0.1668 0.3827 -0.9222 0.0560
0.8586 -5.1273 -12.3977 -0.6845 -0.7223 0.0985
-8.8617 3.9821 5.3778 0.3059 0.4006 0.8637
-9.4231 0.6869 0.0120 0.0480 0.0027 0.9988
9.4982 0.6325 -4.5735 -0.3926 -0.0301 -0.9192
-0.3540 3.7146 -12.7003 -0.9566 -0.0762 0.2814

loop_
_atom_site_anharm_gc_c_label
_atom_site_anharm_gc_c_111
_atom_site_anharm_gc_c_112
_atom_site_anharm_gc_c_113
_atom_site_anharm_gc_c_122
_atom_site_anharm_gc_c_123
_atom_site_anharm_gc_c_133
_atom_site_anharm_gc_c_222
_atom_site_anharm_gc_c_223
_atom_site_anharm_gc_c_233
_atom_site_anharm_gc_c_333
U1 0.00000003(3) 0.000000022(11) -0.000000037(11) -0.000000010(8) -0.000000011(5) -0.000000017(8) 0.000000018(12) -0.000000011(6) -0.000000018(6) 0.000000057(10)

loop_
_atom_site_anharm_gc_d_label
_atom_site_anharm_gc_d_1111
_atom_site_anharm_gc_d_1112
_atom_site_anharm_gc_d_1113
_atom_site_anharm_gc_d_1122
_atom_site_anharm_gc_d_1123
_atom_site_anharm_gc_d_1133
_atom_site_anharm_gc_d_1222
_atom_site_anharm_gc_d_1223
_atom_site_anharm_gc_d_1233
_atom_site_anharm_gc_d_1333
_atom_site_anharm_gc_d_2222
_atom_site_anharm_gc_d_2223
_atom_site_anharm_gc_d_2233
_atom_site_anharm_gc_d_2333
_atom_site_anharm_gc_d_3333
U1 0.000000023(3) -0.0000000008(8) -0.0000000028(7) -0.0000000156(4) 0.0000000002(3) -0.0000000041(4) 0.0000000008(4) -0.00000000210(18) 0.0000000001(2) -0.0000000001(3) -0.0000000006(7) 0.0000000004(3) 0.0000000001(2) 0.0000000000(3) -0.0000000001(5)

loop_
_restr_rigu_atom_site_label_1
_restr_rigu_atom_site_label_2
_restr_rigu_target_weight_param
_restr_rigu_u13_diff
_restr_rigu_u23_diff
_restr_rigu_u33_diff
Cs1 O4 0.001000 -0.004126 -0.000355 -0.004591
Cs1 C49 0.001000 -0.000496 -0.001455 -0.004485
Cs1 C50 0.001000 -0.001637 0.000155 -0.004013
Cs1 C52 0.001000 -0.005407 0.006227 -0.005375
